data_7160569
loop_
_publ_author_name
'Seo, Nuri'
'Kim, Yujin'
'Lee, Jieun'
'Kim, Jieun'
'Kang, Philjae'
'Guzei, Ilia A.'
'Lee, Ha-Jin'
'Choi, Soo Hyuk'

_publ_section_title
;
 Crystallographic characterization of the 9/11-helix: a left-handed helix
 for 1&#x2009;:&#x2009;1 &#x3b1;/&#x3b2;-peptides containing
 L-&#x3b1;-amino acid residues.
;
_journal_issue 25
_journal_name_full 'Organic &amp; biomolecular chemistry'
_journal_page_first 6133
_journal_page_last 6137
_journal_paper_doi 10.1039/d5ob00621j
_journal_volume 23
_journal_year 2025
_chemical_formula_moiety 'C36 H61 N5 O8, 0.52(C1 H1 Cl3), 1.04(C H2 Cl2)'
_chemical_formula_sum 'C37.56 H63.58 Cl3.67 N5 O8'
_chemical_formula_weight 843.15
_space_group_crystal_system triclinic
_space_group_IT_number 2
_space_group_name_Hall '-P 1'
_space_group_name_H-M_alt 'P -1'
_atom_sites_solution_hydrogens mixed
_atom_sites_solution_primary dual
_audit_block_doi 10.5517/ccdc.csd.cc1m99hq
_audit_creation_date 2017-09-26
_audit_creation_method
;
Olex2 1.2-dev
(compiled 2017.07.20 svn.r3457 for OlexSys, GUI svn.r5370)
;
_audit_update_record
;
2017-09-29 deposited with the CCDC.	2025-06-02 downloaded from the CCDC.
;
_cell_angle_alpha 94.77(2)
_cell_angle_beta 103.893(18)
_cell_angle_gamma 115.491(18)
_cell_formula_units_Z 2
_cell_length_a 11.974(5)
_cell_length_b 13.462(5)
_cell_length_c 16.117(6)
_cell_measurement_reflns_used 5401
_cell_measurement_temperature 110(2)
_cell_measurement_theta_max 27.535
_cell_measurement_theta_min 2.197
_cell_volume 2224.3(16)
_computing_cell_refinement 'SAINT v8.34A (Bruker, 2013)'
_computing_data_reduction 'SAINT v8.34A (Bruker, 2013)'
_computing_molecular_graphics 'Olex2 (Dolomanov et al., 2009)'
_computing_publication_material 'Olex2 (Dolomanov et al., 2009)'
_computing_structure_refinement 'ShelXL (Sheldrick, 2015)'
_computing_structure_solution 'ShelXT (Sheldrick, 2015)'
_diffrn_ambient_temperature 110
_diffrn_measured_fraction_theta_full 0.999
_diffrn_measured_fraction_theta_max 0.996
_diffrn_measurement_device_type Gromit
_diffrn_radiation_type MoK\a
_diffrn_radiation_wavelength 0.71073
_diffrn_reflns_av_R_equivalents 0.0344
_diffrn_reflns_av_unetI/netI 0.0640
_diffrn_reflns_Laue_measured_fraction_full 0.999
_diffrn_reflns_Laue_measured_fraction_max 0.996
_diffrn_reflns_limit_h_max 15
_diffrn_reflns_limit_h_min -15
_diffrn_reflns_limit_k_max 18
_diffrn_reflns_limit_k_min -17
_diffrn_reflns_limit_l_max 21
_diffrn_reflns_limit_l_min -21
_diffrn_reflns_number 27530
_diffrn_reflns_point_group_measured_fraction_full 0.999
_diffrn_reflns_point_group_measured_fraction_max 0.996
_diffrn_reflns_theta_full 25.000
_diffrn_reflns_theta_max 28.374
_diffrn_reflns_theta_min 1.332
_exptl_absorpt_coefficient_mu 0.298
_exptl_absorpt_correction_T_max 0.7457
_exptl_absorpt_correction_T_min 0.7068
_exptl_absorpt_correction_type multi-scan
_exptl_absorpt_process_details
'SADABS-2014/5 (Bruker,2014/5) was used for absorption correction. wR2(int) was 0.0634 before and 0.0364 after correction. The Ratio of minimum to maximum transmission is 0.9478. The \l/2 correction factor is Not present.'
_exptl_crystal_colour colourless
_exptl_crystal_colour_primary colourless
_exptl_crystal_density_diffrn 1.259
_exptl_crystal_density_method 'not measured'
_exptl_crystal_description plate
_exptl_crystal_F_000 900
_exptl_crystal_size_max 0.6
_exptl_crystal_size_mid 0.32
_exptl_crystal_size_min 0.1
_refine_diff_density_max 0.796
_refine_diff_density_min -0.755
_refine_diff_density_rms 0.061
_refine_ls_extinction_method none
_refine_ls_goodness_of_fit_ref 1.069
_refine_ls_hydrogen_treatment constr
_refine_ls_matrix_type full
_refine_ls_number_parameters 977
_refine_ls_number_reflns 11090
_refine_ls_number_restraints 909
_refine_ls_restrained_S_all 1.032
_refine_ls_R_factor_all 0.1157
_refine_ls_R_factor_gt 0.0742
_refine_ls_shift/su_max 0.002
_refine_ls_shift/su_mean 0.000
_refine_ls_structure_factor_coef Fsqd
_refine_ls_weighting_details 'w=1/[\s^2^(Fo^2^)+(0.0921P)^2^+1.7098P] where P=(Fo^2^+2Fc^2^)/3'
_refine_ls_weighting_scheme calc
_refine_ls_wR_factor_gt 0.1936
_refine_ls_wR_factor_ref 0.2189
_reflns_Friedel_coverage 0.000
_reflns_number_gt 6999
_reflns_number_total 11090
_reflns_threshold_expression 'I > 2\s(I)'
_cod_data_source_file d5ob00621j2.cif
_cod_data_source_block choi20
_cod_depositor_comments 'Adding full bibliography for 7160569--7160571.cif.'
_cod_original_cell_volume 2224.2(15)
_cod_database_code 7160569
_shelx_shelxl_version_number 2017/1
_shelx_space_group_comment
;
The symmetry employed for this shelxl refinement is uniquely defined
by the following loop, which should always be used as a source of
symmetry information in preference to the above space-group names.
They are only intended as comments.
;
_olex2_refinement_description
;
1. Fixed Uiso
 At 1.2 times of:
  All C(H) groups, All C(H,H) groups, All N(H) groups
 At 1.5 times of:
  All C(H,H,H) groups
2. Restrained distances
 C40-Cl6 = C40-Cl7
 1.776 with sigma of 0.003
3. Uiso/Uaniso restraints and constraints
Uanis(N4) \\sim Ueq, Uanis(O4) \\sim Ueq: with sigma of 0.1 and sigma for
terminal atoms of 0.2
Uanis(C26) = Uanis(C28) = Uanis(O6) = Uanis(N5)
Uanis(C24A) = Uanis(C25A) = Uanis(O5A) = Uanis(N4A)
Uanis(C40) = Uanis(Cl7) = Uanis(Cl6)
Uanis(C39) = Uanis(Cl4)
Uiso(Cl19) = Uiso(C46) = Uiso(Cl20)
4. Rigid body (RIGU) restrains
 O1, O2, O3, O4, O5, O6, O7, O8, N2, N3, N4, N5, C1, C2, C3, C4, C5, N1A, C7,
 C8, C9, C10, C11, C12, C13, C14, C15, C16, C17, C18, C19, C20, C21, C22, C23,
 C24, C25, C26, C27, C28, C29, C30, C31, C32, C33, C34, C35, C36, C37, O1A, O2A,
  O3A, O4A, O5A, O6A, O7A, O8A, N2A, N3A, N4A, N5A, C1A, C2A, C3A, C4A, C5A, N1,
  C7A, C8A, C9A, C10A, C11A, C12A, C13A, C14A, C15A, C16A, C17A, C18A, C19A,
 C20A, C21A, C22A, C23A, C24A, C25A, C26A, C27A, C28A, C29A, C30A, C31A, C32A,
 C33A, C34A, C35A, C36A, C37A
 with sigma for 1-2 distances of 0.004 and sigma for 1-3 distances of 0.004
 C39, Cl4, Cl5
 with sigma for 1-2 distances of 0.004 and sigma for 1-3 distances of 0.004
 Cl1, Cl3, C38, Cl2
 with sigma for 1-2 distances of 0.002 and sigma for 1-3 distances of 0.002
5. Same fragment restrains
{O1A, O2A, O3A, O4A, O5A, O6A, O7A, O8A, N2A, N3A, N4A, N5A, C1A, C2A, C3A,
C4A, C5A, N1, C7A, C8A, C9A, C10A, C11A, C12A, C13A, C14A, C15A, C16A, C17A,
C18A, C19A, C20A, C21A, C22A, C23A, C24A, C25A, C26A, C27A, C28A, C29A, C30A,
C31A, C32A, C33A, C34A, C35A, C36A, C37A} sigma for 1-2: 0.02, 1-3: 0.04
as
{O1, O2, O3, O4, O5, O6, O7, O8, N2, N3, N4, N5, C1, C2, C3, C4, C5, N1A, C7,
C8, C9, C10, C11, C12, C13, C14, C15, C16, C17, C18, C19, C20, C21, C22, C23,
C24, C25, C26, C27, C28, C29, C30, C31, C32, C33, C34, C35, C36, C37}
6. Others
 Sof(Cl1)=Sof(Cl2)=Sof(Cl3)=Sof(C38)=Sof(H38)=FVAR(1)
 Sof(Cl4)=Sof(Cl5)=Sof(C39)=Sof(H39A)=Sof(H39B)=FVAR(2)
 Sof(Cl6)=Sof(Cl7)=Sof(C40)=Sof(H40A)=Sof(H40B)=FVAR(3)
 Sof(Cl8)=Sof(Cl9)=Sof(C41)=Sof(H41A)=Sof(H41B)=FVAR(4)
 Sof(Cl10)=Sof(Cl11)=Sof(C42)=Sof(H42A)=Sof(H42B)=FVAR(5)
 Sof(Cl12)=Sof(Cl13)=Sof(Cl14)=Sof(C43)=Sof(H43)=FVAR(6)
 Sof(Cl15)=Sof(Cl16)=Sof(C44)=Sof(H44A)=Sof(H44B)=FVAR(7)
 Sof(Cl17)=Sof(Cl18)=Sof(C45)=Sof(H45A)=Sof(H45B)=FVAR(8)
 Sof(Cl21)=Sof(Cl22)=Sof(C47)=Sof(H47A)=Sof(H47B)=0.5*FVAR(10)
 Sof(Cl19)=Sof(Cl20)=Sof(C46)=Sof(H46A)=Sof(H46B)=FVAR(9)
 Fixed Sof: O1(0.5) O2(0.5) O3(0.5) O4(0.5) O5(0.5) O6(0.5) O7(0.5) O8(0.5)
 N2(0.5) H2(0.5) N3(0.5) H3(0.5) N4(0.5) H4(0.5) N5(0.5) H5(0.5) C1(0.5)
 H1A(0.5) H1B(0.5) H1C(0.5) C2(0.5) H2A(0.5) H2B(0.5) H2C(0.5) C3(0.5) H3A(0.5)
 H3B(0.5) H3C(0.5) C4(0.5) C5(0.5) N1A(0.5) H1AA(0.5) C7(0.5) H7(0.5) C8(0.5)
 H8A(0.5) H8B(0.5) C9(0.5) H9(0.5) C10(0.5) H10A(0.5) H10B(0.5) H10C(0.5)
 C11(0.5) H11A(0.5) H11B(0.5) C12(0.5) H12A(0.5) H12B(0.5) C13(0.5) H13(0.5)
 C14(0.5) C15(0.5) H15(0.5) C16(0.5) H16A(0.5) H16B(0.5) H16C(0.5) C17(0.5)
 C18(0.5) H18(0.5) C19(0.5) H19A(0.5) H19B(0.5) C20(0.5) H20(0.5) C21(0.5)
 H21A(0.5) H21B(0.5) H21C(0.5) C22(0.5) H22A(0.5) H22B(0.5) C23(0.5) H23A(0.5)
 H23B(0.5) C24(0.5) H24(0.5) C25(0.5) C26(0.5) H26(0.5) C27(0.5) H27A(0.5)
 H27B(0.5) H27C(0.5) C28(0.5) C29(0.5) H29(0.5) C30(0.5) H30A(0.5) H30B(0.5)
 C31(0.5) H31(0.5) C32(0.5) H32A(0.5) H32B(0.5) H32C(0.5) C33(0.5) H33A(0.5)
 H33B(0.5) C34(0.5) H34A(0.5) H34B(0.5) C35(0.5) H35(0.5) C36(0.5) C37(0.5)
 H37A(0.5) H37B(0.5) H37C(0.5) O1A(0.5) O2A(0.5) O3A(0.5) O4A(0.5) O5A(0.5)
 O6A(0.5) O7A(0.5) O8A(0.5) N2A(0.5) H2AA(0.5) N3A(0.5) H3AA(0.5) N4A(0.5)
 H4A(0.5) N5A(0.5) H5A(0.5) C1A(0.5) H1AB(0.5) H1AC(0.5) H1AD(0.5) C2A(0.5)
 H2AB(0.5) H2AC(0.5) H2AD(0.5) C3A(0.5) H3AB(0.5) H3AC(0.5) H3AD(0.5) C4A(0.5)
 C5A(0.5) N1(0.5) H1(0.5) C7A(0.5) H7A(0.5) C8A(0.5) H8AA(0.5) H8AB(0.5)
 C9A(0.5) H9A(0.5) C10A(0.5) H10D(0.5) H10E(0.5) H10F(0.5) C11A(0.5) H11C(0.5)
 H11D(0.5) C12A(0.5) H12C(0.5) H12D(0.5) C13A(0.5) H13A(0.5) C14A(0.5)
 C15A(0.5) H15A(0.5) C16A(0.5) H16D(0.5) H16E(0.5) H16F(0.5) C17A(0.5)
 C18A(0.5) H18A(0.5) C19A(0.5) H19C(0.5) H19D(0.5) C20A(0.5) H20A(0.5)
 C21A(0.5) H21D(0.5) H21E(0.5) H21F(0.5) C22A(0.5) H22C(0.5) H22D(0.5)
 C23A(0.5) H23C(0.5) H23D(0.5) C24A(0.5) H24A(0.5) C25A(0.5) C26A(0.5)
 H26A(0.5) C27A(0.5) H27D(0.5) H27E(0.5) H27F(0.5) C28A(0.5) C29A(0.5)
 H29A(0.5) C30A(0.5) H30C(0.5) H30D(0.5) C31A(0.5) H31A(0.5) C32A(0.5)
 H32D(0.5) H32E(0.5) H32F(0.5) C33A(0.5) H33C(0.5) H33D(0.5) C34A(0.5)
 H34C(0.5) H34D(0.5) C35A(0.5) H35A(0.5) C36A(0.5) C37A(0.5) H37D(0.5)
 H37E(0.5) H37F(0.5)
 Fixed Uiso: Cl8(0.08) Cl9(0.08) C41(0.08) Cl10(0.08) Cl11(0.08) C42(0.08)
 Cl12(0.08) Cl13(0.08) Cl14(0.08) C43(0.08) Cl15(0.08) Cl16(0.08) C44(0.08)
 Cl17(0.08) Cl18(0.08) C45(0.08) Cl21(0.08) Cl22(0.08) C47(0.08)
7.a Free rotating group:
 Cl1(Cl2,Cl3,C38,H38), Cl4(Cl5,C39,H39A,H39B), Cl6(Cl7,C40), Cl8(Cl9,C41),
 Cl10(Cl11,C42), Cl12(Cl13,Cl14,C43,H43), Cl15(Cl16,C44), Cl17(Cl18,C45),
 Cl19(Cl20,C46), Cl21(Cl22,C47)
7.b Ternary CH refined with riding coordinates:
 C7(H7), C9(H9), C13(H13), C15(H15), C18(H18), C20(H20), C24(H24), C26(H26),
 C29(H29), C31(H31), C35(H35), C7A(H7A), C9A(H9A), C13A(H13A), C15A(H15A),
 C18A(H18A), C20A(H20A), C24A(H24A), C26A(H26A), C29A(H29A), C31A(H31A),
 C35A(H35A)
7.c Secondary CH2 refined with riding coordinates:
 C8(H8A,H8B), C11(H11A,H11B), C12(H12A,H12B), C19(H19A,H19B), C22(H22A,H22B),
 C23(H23A,H23B), C30(H30A,H30B), C33(H33A,H33B), C34(H34A,H34B), C8A(H8AA,H8AB),
  C11A(H11C,H11D), C12A(H12C,H12D), C19A(H19C,H19D), C22A(H22C,H22D), C23A(H23C,
 H23D), C30A(H30C,H30D), C33A(H33C,H33D), C34A(H34C,H34D), C40(H40A,H40B),
 C41(H41A,H41B), C42(H42A,H42B), C44(H44A,H44B), C45(H45A,H45B), C46(H46A,H46B),
  C47(H47A,H47B)
7.d Aromatic/amide H refined with riding coordinates:
 N2(H2), N3(H3), N4(H4), N5(H5), N1A(H1AA), N2A(H2AA), N3A(H3AA), N4A(H4A),
 N5A(H5A), N1(H1)
7.e Idealised Me refined as rotating group:
 C1(H1A,H1B,H1C), C2(H2A,H2B,H2C), C3(H3A,H3B,H3C), C10(H10A,H10B,H10C),
 C16(H16A,H16B,H16C), C21(H21A,H21B,H21C), C27(H27A,H27B,H27C), C32(H32A,H32B,
 H32C), C37(H37A,H37B,H37C), C1A(H1AB,H1AC,H1AD), C2A(H2AB,H2AC,H2AD), C3A(H3AB,
 H3AC,H3AD), C10A(H10D,H10E,H10F), C16A(H16D,H16E,H16F), C21A(H21D,H21E,H21F),
 C27A(H27D,H27E,H27F), C32A(H32D,H32E,H32F), C37A(H37D,H37E,H37F)
;
_olex2_submission_special_instructions 'No special instructions were received'

loop_
_space_group_symop_operation_xyz
'x, y, z'
'-x, -y, -z'

loop_
_atom_site_label
_atom_site_type_symbol
_atom_site_fract_x
_atom_site_fract_y
_atom_site_fract_z
_atom_site_U_iso_or_equiv
_atom_site_adp_type
_atom_site_occupancy
_atom_site_site_symmetry_order
_atom_site_calc_flag
_atom_site_refinement_flags_posn
_atom_site_refinement_flags_adp
_atom_site_refinement_flags_occupancy
_atom_site_disorder_assembly
_atom_site_disorder_group
O1 O 0.5548(9) 0.8134(10) 0.6271(7) 0.037(2) Uani 0.5 1 d D U P A 1
O2 O 0.4456(15) 0.7100(9) 0.7116(7) 0.033(2) Uani 0.5 1 d D U P A 1
O3 O 0.5928(5) 0.9744(5) 0.8312(4) 0.0390(12) Uani 0.5 1 d D U P A 1
O4 O 0.5340(11) 0.6894(8) 1.0329(7) 0.0275(16) Uani 0.5 1 d D U P A 1
O5 O 0.0701(14) 0.4397(13) 0.8848(12) 0.033(2) Uani 0.5 1 d D U P A 1
O6 O 0.2614(9) 0.7514(8) 0.9731(5) 0.0281(12) Uani 0.5 1 d D U P A 1
O7 O 0.0701(12) 0.8245(10) 0.8256(6) 0.043(2) Uani 0.5 1 d D U P A 1
O8 O -0.0400(13) 0.6577(8) 0.8565(8) 0.033(2) Uani 0.5 1 d D U P A 1
N2 N 0.4596(6) 0.8508(5) 0.8928(4) 0.0222(12) Uani 0.5 1 d D U P A 1
H2 H 0.378919 0.810869 0.892637 0.027 Uiso 0.5 1 calc R . P A 1
N3 N 0.451(2) 0.6379(10) 0.8856(10) 0.019(2) Uani 0.5 1 d D U P A 1
H3 H 0.435220 0.658475 0.835474 0.023 Uiso 0.5 1 calc R . P A 1
N4 N 0.2603(17) 0.5537(16) 0.9915(11) 0.026(2) Uani 0.5 1 d D U P A 1
H4 H 0.344070 0.574913 1.011323 0.031 Uiso 0.5 1 calc R . P A 1
N5 N 0.1215(13) 0.7350(11) 1.0499(8) 0.0281(12) Uani 0.5 1 d D U P A 1
H5 H 0.077184 0.695833 1.082525 0.034 Uiso 0.5 1 calc R . P A 1
C1 C 0.7256(14) 0.8189(19) 0.5812(10) 0.054(4) Uani 0.5 1 d D U P A 1
H1A H 0.769329 0.898747 0.609936 0.081 Uiso 0.5 1 calc GR . P A 1
H1B H 0.677639 0.809246 0.520110 0.081 Uiso 0.5 1 calc GR . P A 1
H1C H 0.790501 0.792340 0.583454 0.081 Uiso 0.5 1 calc GR . P A 1
C2 C 0.5504(19) 0.6327(14) 0.5765(13) 0.057(4) Uani 0.5 1 d D U P A 1
H2A H 0.502403 0.632544 0.517883 0.085 Uiso 0.5 1 calc GR . P A 1
H2B H 0.488842 0.589669 0.606376 0.085 Uiso 0.5 1 calc GR . P A 1
H2C H 0.606504 0.598238 0.571644 0.085 Uiso 0.5 1 calc GR . P A 1
C3 C 0.706(2) 0.7595(19) 0.7216(10) 0.063(4) Uani 0.5 1 d D U P A 1
H3A H 0.646287 0.707191 0.748414 0.095 Uiso 0.5 1 calc GR . P A 1
H3B H 0.743415 0.836564 0.755235 0.095 Uiso 0.5 1 calc GR . P A 1
H3C H 0.775898 0.739928 0.721358 0.095 Uiso 0.5 1 calc GR . P A 1
C4 C 0.6322(14) 0.7516(14) 0.6278(9) 0.050(4) Uani 0.5 1 d D U P A 1
C5 C 0.4625(9) 0.7812(8) 0.6674(6) 0.029(2) Uani 0.5 1 d D U P A 1
N1A N 0.3910(8) 0.8356(8) 0.6500(5) 0.0348(19) Uani 0.5 1 d D U P A 1
H1AA H 0.399356 0.875015 0.608909 0.042 Uiso 0.5 1 calc R . P A 1
C7 C 0.2996(7) 0.8308(6) 0.6976(5) 0.0264(14) Uani 0.5 1 d D U P A 1
H7 H 0.267416 0.756906 0.716033 0.032 Uiso 0.5 1 calc R . P A 1
C8 C 0.1841(6) 0.8356(6) 0.6388(5) 0.0403(14) Uani 0.5 1 d D U P A 1
H8A H 0.115893 0.816467 0.668084 0.048 Uiso 0.5 1 calc R . P A 1
H8B H 0.148210 0.778086 0.584096 0.048 Uiso 0.5 1 calc R . P A 1
C9 C 0.2162(7) 0.9507(7) 0.6156(6) 0.0448(17) Uani 0.5 1 d D U P A 1
H9 H 0.279789 0.966410 0.581828 0.054 Uiso 0.5 1 calc R . P A 1
C10 C 0.0973(7) 0.9536(8) 0.5597(7) 0.082(3) Uani 0.5 1 d D U P A 1
H10A H 0.030871 0.932339 0.589658 0.124 Uiso 0.5 1 calc GR . P A 1
H10B H 0.063031 0.900540 0.503469 0.124 Uiso 0.5 1 calc GR . P A 1
H10C H 0.120839 1.029845 0.549505 0.124 Uiso 0.5 1 calc GR . P A 1
C11 C 0.2803(7) 1.0411(6) 0.6990(5) 0.0483(14) Uani 0.5 1 d D U P A 1
H11A H 0.217044 1.029003 0.731836 0.058 Uiso 0.5 1 calc R . P A 1
H11B H 0.305175 1.115798 0.683712 0.058 Uiso 0.5 1 calc R . P A 1
C12 C 0.4005(7) 1.0402(5) 0.7571(5) 0.0392(12) Uani 0.5 1 d D U P A 1
H12A H 0.437693 1.098347 0.811548 0.047 Uiso 0.5 1 calc R . P A 1
H12B H 0.466943 1.058102 0.726371 0.047 Uiso 0.5 1 calc R . P A 1
C13 C 0.3645(6) 0.9239(4) 0.7796(5) 0.0243(11) Uani 0.5 1 d D U P A 1
H13 H 0.300982 0.909854 0.813239 0.029 Uiso 0.5 1 calc R . P A 1
C14 C 0.4830(6) 0.9206(5) 0.8371(4) 0.0253(13) Uani 0.5 1 d D U P A 1
C15 C 0.5627(8) 0.8382(6) 0.9536(4) 0.0231(14) Uani 0.5 1 d D U P A 1
H15 H 0.637725 0.859755 0.929727 0.028 Uiso 0.5 1 calc R . P A 1
C16 C 0.6095(6) 0.9149(5) 1.0436(4) 0.0304(13) Uani 0.5 1 d D U P A 1
H16A H 0.537644 0.892929 1.068769 0.046 Uiso 0.5 1 calc GR . P A 1
H16B H 0.639515 0.993249 1.037328 0.046 Uiso 0.5 1 calc GR . P A 1
H16C H 0.681189 0.907645 1.082241 0.046 Uiso 0.5 1 calc GR . P A 1
C17 C 0.5131(14) 0.7154(7) 0.9612(8) 0.0200(19) Uani 0.5 1 d D U P A 1
C18 C 0.4112(12) 0.5188(10) 0.8873(10) 0.020(2) Uani 0.5 1 d D U P A 1
H18 H 0.447129 0.515808 0.949253 0.024 Uiso 0.5 1 calc R . P A 1
C19 C 0.4701(14) 0.4693(16) 0.8329(10) 0.027(3) Uani 0.5 1 d D U P A 1
H19A H 0.467639 0.400671 0.852297 0.032 Uiso 0.5 1 calc R . P A 1
H19B H 0.562414 0.524257 0.844199 0.032 Uiso 0.5 1 calc R . P A 1
C20 C 0.4010(13) 0.4388(14) 0.7345(10) 0.030(3) Uani 0.5 1 d D U P A 1
H20 H 0.413718 0.510092 0.714281 0.036 Uiso 0.5 1 calc R . P A 1
C21 C 0.4631(18) 0.384(2) 0.6870(13) 0.043(3) Uani 0.5 1 d D U P A 1
H21A H 0.448236 0.312332 0.703827 0.064 Uiso 0.5 1 calc GR . P A 1
H21B H 0.556745 0.434331 0.702976 0.064 Uiso 0.5 1 calc GR . P A 1
H21C H 0.424133 0.370932 0.623666 0.064 Uiso 0.5 1 calc GR . P A 1
C22 C 0.2550(12) 0.3635(10) 0.7147(8) 0.035(2) Uani 0.5 1 d D U P A 1
H22A H 0.211447 0.346745 0.651029 0.042 Uiso 0.5 1 calc R . P A 1
H22B H 0.239813 0.291331 0.732671 0.042 Uiso 0.5 1 calc R . P A 1
C23 C 0.1979(16) 0.4214(16) 0.7634(9) 0.035(3) Uani 0.5 1 d D U P A 1
H23A H 0.103440 0.371784 0.750137 0.042 Uiso 0.5 1 calc R . P A 1
H23B H 0.209830 0.491976 0.743622 0.042 Uiso 0.5 1 calc R . P A 1
C24 C 0.2643(11) 0.4481(11) 0.8621(8) 0.0221(19) Uani 0.5 1 d D U P A 1
H24 H 0.251270 0.373586 0.876010 0.026 Uiso 0.5 1 calc R . P A 1
C25 C 0.1905(14) 0.4846(19) 0.9129(11) 0.0208(18) Uani 0.5 1 d D U P A 1
C26 C 0.199(2) 0.5942(14) 1.0445(11) 0.0281(12) Uani 0.5 1 d D U P A 1
H26 H 0.109846 0.533072 1.036263 0.034 Uiso 0.5 1 calc R . P A 1
C27 C 0.278(3) 0.625(2) 1.1408(11) 0.036(4) Uani 0.5 1 d D U P A 1
H27A H 0.369103 0.678687 1.148212 0.055 Uiso 0.5 1 calc GR . P A 1
H27B H 0.274247 0.557437 1.160585 0.055 Uiso 0.5 1 calc GR . P A 1
H27C H 0.242615 0.660387 1.175366 0.055 Uiso 0.5 1 calc GR . P A 1
C28 C 0.190(3) 0.6962(19) 1.0145(16) 0.0281(12) Uani 0.5 1 d D U P A 1
C29 C 0.1179(11) 0.8394(11) 1.0362(6) 0.0275(19) Uani 0.5 1 d D U P A 1
H29 H 0.200709 0.889256 1.025023 0.033 Uiso 0.5 1 calc R . P A 1
C30 C 0.1108(11) 0.9021(11) 1.1163(6) 0.0284(19) Uani 0.5 1 d D U P A 1
H30A H 0.125183 0.978122 1.107742 0.034 Uiso 0.5 1 calc R . P A 1
H30B H 0.181542 0.911381 1.168021 0.034 Uiso 0.5 1 calc R . P A 1
C31 C -0.0201(11) 0.8412(11) 1.1344(6) 0.0218(18) Uani 0.5 1 d D U P A 1
H31 H -0.029876 0.767433 1.148377 0.026 Uiso 0.5 1 calc R . P A 1
C32 C -0.0226(16) 0.9105(13) 1.2131(6) 0.033(2) Uani 0.5 1 d D U P A 1
H32A H -0.014444 0.982795 1.200270 0.049 Uiso 0.5 1 calc GR . P A 1
H32B H 0.049990 0.923984 1.264125 0.049 Uiso 0.5 1 calc GR . P A 1
H32C H -0.104832 0.869362 1.225524 0.049 Uiso 0.5 1 calc GR . P A 1
C33 C -0.1306(12) 0.8179(11) 1.0534(6) 0.026(2) Uani 0.5 1 d D U P A 1
H33A H -0.126478 0.890321 1.042022 0.031 Uiso 0.5 1 calc R . P A 1
H33B H -0.214296 0.773604 1.064426 0.031 Uiso 0.5 1 calc R . P A 1
C34 C -0.1266(10) 0.7538(12) 0.9727(7) 0.0264(19) Uani 0.5 1 d D U P A 1
H34A H -0.198973 0.742791 0.921443 0.032 Uiso 0.5 1 calc R . P A 1
H34B H -0.137489 0.678749 0.981724 0.032 Uiso 0.5 1 calc R . P A 1
C35 C 0.0040(10) 0.8200(10) 0.9552(5) 0.0261(18) Uani 0.5 1 d D U P A 1
H35 H 0.012231 0.895964 0.948998 0.031 Uiso 0.5 1 calc R . P A 1
C36 C 0.0151(12) 0.7698(8) 0.8726(6) 0.031(2) Uani 0.5 1 d D U P A 1
C37 C -0.029(2) 0.6021(13) 0.7800(10) 0.048(3) Uani 0.5 1 d D U P A 1
H37A H -0.080092 0.520331 0.771927 0.072 Uiso 0.5 1 calc GR . P A 1
H37B H 0.062071 0.621967 0.788020 0.072 Uiso 0.5 1 calc GR . P A 1
H37C H -0.062753 0.626456 0.728270 0.072 Uiso 0.5 1 calc GR . P A 1
O1A O 0.5302(10) 0.7862(10) 0.6066(7) 0.0338(19) Uani 0.5 1 d D U P B 2
O2A O 0.4178(15) 0.6834(9) 0.6917(7) 0.035(2) Uani 0.5 1 d D U P B 2
O3A O 0.5533(5) 0.9786(5) 0.8002(3) 0.0339(11) Uani 0.5 1 d D U P B 2
O4A O 0.5253(11) 0.7133(8) 1.0180(8) 0.0268(15) Uani 0.5 1 d D U P B 2
O5A O 0.0595(13) 0.4466(12) 0.8889(10) 0.0225(14) Uani 0.5 1 d D U P B 2
O6A O 0.2374(10) 0.7394(9) 0.9490(5) 0.0353(18) Uani 0.5 1 d D U P B 2
O7A O 0.0384(12) 0.8006(11) 0.7973(6) 0.051(3) Uani 0.5 1 d D U P B 2
O8A O -0.0658(14) 0.6380(10) 0.8364(8) 0.046(3) Uani 0.5 1 d D U P B 2
N2A N 0.4268(6) 0.8437(5) 0.8599(4) 0.0242(13) Uani 0.5 1 d D U P B 2
H2AA H 0.347071 0.795741 0.857079 0.029 Uiso 0.5 1 calc R . P B 2
N3A N 0.434(2) 0.6390(10) 0.8731(10) 0.019(2) Uani 0.5 1 d D U P B 2
H3AA H 0.414192 0.652974 0.820652 0.023 Uiso 0.5 1 calc R . P B 2
N4A N 0.2495(16) 0.5518(15) 0.9922(11) 0.0225(14) Uani 0.5 1 d D U P B 2
H4A H 0.331232 0.566570 1.013054 0.027 Uiso 0.5 1 calc R . P B 2
N5A N 0.1058(12) 0.7329(10) 1.0307(6) 0.0285(19) Uani 0.5 1 d D U P B 2
H5A H 0.058090 0.692683 1.061173 0.034 Uiso 0.5 1 calc R . P B 2
C1A C 0.7278(17) 0.830(2) 0.5772(14) 0.072(6) Uani 0.5 1 d D U P B 2
H1AB H 0.676746 0.816034 0.516207 0.107 Uiso 0.5 1 calc GR . P B 2
H1AC H 0.797272 0.808724 0.579325 0.107 Uiso 0.5 1 calc GR . P B 2
H1AD H 0.766119 0.909552 0.604346 0.107 Uiso 0.5 1 calc GR . P B 2
C2A C 0.5817(18) 0.6356(12) 0.5873(14) 0.058(4) Uani 0.5 1 d D U P B 2
H2AB H 0.518775 0.592151 0.616170 0.087 Uiso 0.5 1 calc GR . P B 2
H2AC H 0.650502 0.612940 0.595662 0.087 Uiso 0.5 1 calc GR . P B 2
H2AD H 0.537568 0.621313 0.524631 0.087 Uiso 0.5 1 calc GR . P B 2
C3A C 0.7080(18) 0.7901(18) 0.7244(10) 0.066(5) Uani 0.5 1 d D U P B 2
H3AB H 0.655151 0.733580 0.752281 0.099 Uiso 0.5 1 calc GR . P B 2
H3AC H 0.719071 0.864195 0.748646 0.099 Uiso 0.5 1 calc GR . P B 2
H3AD H 0.793358 0.792544 0.735526 0.099 Uiso 0.5 1 calc GR . P B 2
C4A C 0.6404(13) 0.7593(13) 0.6264(10) 0.045(3) Uani 0.5 1 d D U P B 2
C5A C 0.4374(9) 0.7521(8) 0.6459(6) 0.0254(18) Uani 0.5 1 d D U P B 2
N1 N 0.3644(7) 0.8051(7) 0.6244(5) 0.0260(15) Uani 0.5 1 d D U P B 2
H1 H 0.376220 0.844536 0.583545 0.031 Uiso 0.5 1 calc R . P B 2
C7A C 0.2665(6) 0.7999(6) 0.6661(5) 0.0265(14) Uani 0.5 1 d D U P B 2
H7A H 0.240021 0.730850 0.691352 0.032 Uiso 0.5 1 calc R . P B 2
C8A C 0.1456(5) 0.7895(5) 0.5988(4) 0.0300(11) Uani 0.5 1 d D U P B 2
H8AA H 0.115864 0.726303 0.549169 0.036 Uiso 0.5 1 calc R . P B 2
H8AB H 0.075162 0.771506 0.625964 0.036 Uiso 0.5 1 calc R . P B 2
C9A C 0.1698(5) 0.8965(5) 0.5642(4) 0.0317(11) Uani 0.5 1 d D U P B 2
H9A H 0.239916 0.912458 0.536104 0.038 Uiso 0.5 1 calc R . P B 2
C10A C 0.0487(6) 0.8803(6) 0.4949(4) 0.0431(13) Uani 0.5 1 d D U P B 2
H10D H 0.066119 0.950167 0.473959 0.065 Uiso 0.5 1 calc GR . P B 2
H10E H -0.022810 0.860991 0.520233 0.065 Uiso 0.5 1 calc GR . P B 2
H10F H 0.024658 0.819302 0.445947 0.065 Uiso 0.5 1 calc GR . P B 2
C11A C 0.2189(7) 0.9948(6) 0.6404(5) 0.0327(14) Uani 0.5 1 d D U P B 2
H11C H 0.237258 1.064763 0.618130 0.039 Uiso 0.5 1 calc R . P B 2
H11D H 0.150715 0.981368 0.669019 0.039 Uiso 0.5 1 calc R . P B 2
C12A C 0.3414(6) 1.0094(4) 0.7069(4) 0.0306(11) Uani 0.5 1 d D U P B 2
H12C H 0.368985 1.071762 0.756683 0.037 Uiso 0.5 1 calc R . P B 2
H12D H 0.411936 1.029943 0.679631 0.037 Uiso 0.5 1 calc R . P B 2
C13A C 0.3208(6) 0.9021(5) 0.7409(4) 0.0273(13) Uani 0.5 1 d D U P B 2
H13A H 0.255476 0.887190 0.773201 0.033 Uiso 0.5 1 calc R . P B 2
C14A C 0.4443(7) 0.9146(5) 0.8040(4) 0.0250(13) Uani 0.5 1 d D U P B 2
C15A C 0.5347(7) 0.8436(6) 0.9243(5) 0.0220(14) Uani 0.5 1 d D U P B 2
H15A H 0.607199 0.863555 0.898026 0.026 Uiso 0.5 1 calc R . P B 2
C16A C 0.5854(6) 0.9304(5) 1.0073(4) 0.0291(13) Uani 0.5 1 d D U P B 2
H16D H 0.519440 0.910354 1.037653 0.044 Uiso 0.5 1 calc GR . P B 2
H16E H 0.605340 1.004417 0.993118 0.044 Uiso 0.5 1 calc GR . P B 2
H16F H 0.664540 0.933139 1.045190 0.044 Uiso 0.5 1 calc GR . P B 2
C17A C 0.4993(15) 0.7262(8) 0.9425(7) 0.022(2) Uani 0.5 1 d D U P B 2
C18A C 0.3939(13) 0.5214(11) 0.8811(9) 0.018(2) Uani 0.5 1 d D U P B 2
H18A H 0.433093 0.521676 0.943393 0.022 Uiso 0.5 1 calc R . P B 2
C19A C 0.4465(13) 0.4664(14) 0.8237(9) 0.025(2) Uani 0.5 1 d D U P B 2
H19C H 0.541204 0.515198 0.837288 0.029 Uiso 0.5 1 calc R . P B 2
H19D H 0.433716 0.393303 0.838890 0.029 Uiso 0.5 1 calc R . P B 2
C20A C 0.3817(14) 0.4463(15) 0.7249(9) 0.031(3) Uani 0.5 1 d D U P B 2
H20A H 0.406412 0.521293 0.708597 0.037 Uiso 0.5 1 calc R . P B 2
C21A C 0.4302(18) 0.382(2) 0.6728(13) 0.046(4) Uani 0.5 1 d D U P B 2
H21D H 0.418848 0.313088 0.694255 0.070 Uiso 0.5 1 calc GR . P B 2
H21E H 0.522429 0.429249 0.680112 0.070 Uiso 0.5 1 calc GR . P B 2
H21F H 0.380189 0.361665 0.610746 0.070 Uiso 0.5 1 calc GR . P B 2
C22A C 0.2349(12) 0.3846(11) 0.7036(8) 0.039(2) Uani 0.5 1 d D U P B 2
H22C H 0.194690 0.380531 0.641228 0.047 Uiso 0.5 1 calc R . P B 2
H22D H 0.208170 0.306597 0.712068 0.047 Uiso 0.5 1 calc R . P B 2
C23A C 0.1844(16) 0.4407(16) 0.7594(8) 0.033(3) Uani 0.5 1 d D U P B 2
H23C H 0.088673 0.396403 0.743613 0.040 Uiso 0.5 1 calc R . P B 2
H23D H 0.205349 0.517004 0.748260 0.040 Uiso 0.5 1 calc R . P B 2
C24A C 0.2464(12) 0.4494(13) 0.8572(9) 0.0225(14) Uani 0.5 1 d D U P B 2
H24A H 0.231088 0.371642 0.863372 0.027 Uiso 0.5 1 calc R . P B 2
C25A C 0.1779(15) 0.483(2) 0.9141(12) 0.0225(14) Uani 0.5 1 d D U P B 2
C26A C 0.1970(19) 0.6034(12) 1.0437(10) 0.0252(17) Uani 0.5 1 d D U P B 2
H26A H 0.108862 0.545977 1.042891 0.030 Uiso 0.5 1 calc R . P B 2
C27A C 0.288(3) 0.647(2) 1.1378(11) 0.038(4) Uani 0.5 1 d D U P B 2
H27D H 0.373509 0.705231 1.138809 0.057 Uiso 0.5 1 calc GR . P B 2
H27E H 0.296400 0.585216 1.160995 0.057 Uiso 0.5 1 calc GR . P B 2
H27F H 0.251865 0.680260 1.173932 0.057 Uiso 0.5 1 calc GR . P B 2
C28A C 0.186(2) 0.7013(17) 1.0047(16) 0.033(3) Uani 0.5 1 d D U P B 2
C29A C 0.0959(12) 0.8335(10) 1.0092(6) 0.031(2) Uani 0.5 1 d D U P B 2
H29A H 0.176559 0.882699 0.995230 0.038 Uiso 0.5 1 calc R . P B 2
C30A C 0.0904(11) 0.8994(11) 1.0883(7) 0.039(3) Uani 0.5 1 d D U P B 2
H30C H 0.104298 0.974654 1.077781 0.047 Uiso 0.5 1 calc R . P B 2
H30D H 0.162066 0.910448 1.140026 0.047 Uiso 0.5 1 calc R . P B 2
C31A C -0.0390(12) 0.8409(12) 1.1083(6) 0.031(2) Uani 0.5 1 d D U P B 2
H31A H -0.046301 0.768626 1.124376 0.037 Uiso 0.5 1 calc R . P B 2
C32A C -0.0424(16) 0.9096(15) 1.1859(7) 0.045(3) Uani 0.5 1 d D U P B 2
H32D H -0.026948 0.984251 1.174853 0.068 Uiso 0.5 1 calc GR . P B 2
H32E H 0.025177 0.917880 1.238373 0.068 Uiso 0.5 1 calc GR . P B 2
H32F H -0.127783 0.871359 1.194892 0.068 Uiso 0.5 1 calc GR . P B 2
C33A C -0.1513(11) 0.8108(14) 1.0275(6) 0.036(2) Uani 0.5 1 d D U P B 2
H33C H -0.149538 0.881143 1.012239 0.043 Uiso 0.5 1 calc R . P B 2
H33D H -0.233617 0.768131 1.040629 0.043 Uiso 0.5 1 calc R . P B 2
C34A C -0.1498(11) 0.7415(14) 0.9490(7) 0.037(2) Uani 0.5 1 d D U P B 2
H34C H -0.223633 0.727299 0.897712 0.044 Uiso 0.5 1 calc R . P B 2
H34D H -0.159662 0.667832 0.961507 0.044 Uiso 0.5 1 calc R . P B 2
C35A C -0.0214(11) 0.8042(11) 0.9285(6) 0.039(2) Uani 0.5 1 d D U P B 2
H35A H -0.016271 0.877981 0.917948 0.047 Uiso 0.5 1 calc R . P B 2
C36A C -0.0108(13) 0.7500(10) 0.8476(7) 0.041(3) Uani 0.5 1 d D U P B 2
C37A C -0.046(3) 0.5848(17) 0.7631(12) 0.071(5) Uani 0.5 1 d D U P B 2
H37D H -0.068264 0.506511 0.766518 0.107 Uiso 0.5 1 calc GR . P B 2
H37E H 0.045089 0.625532 0.764963 0.107 Uiso 0.5 1 calc GR . P B 2
H37F H -0.101931 0.586428 0.708255 0.107 Uiso 0.5 1 calc GR . P B 2
Cl1 Cl 0.84325(12) 0.25784(14) 0.69677(14) 0.0395(7) Uani 0.421(4) 1 d . U P C 3
Cl2 Cl 0.58009(17) 0.2205(2) 0.6080(3) 0.0485(8) Uani 0.421(4) 1 d G U P C 3
Cl3 Cl 0.6404(2) 0.03125(14) 0.6027(2) 0.0604(9) Uani 0.421(4) 1 d G U P C 3
C38 C 0.67479(13) 0.16194(13) 0.66519(13) 0.0251(11) Uani 0.421(4) 1 d G U P C 3
H38 H 0.648359 0.145610 0.724788 0.030 Uiso 0.421(4) 1 d G . P C 3
Cl4 Cl 0.7149(4) 0.1158(3) 0.7181(2) 0.0520(13) Uani 0.185(2) 1 d . U P D 4
Cl5 Cl 0.5514(4) 0.0301(3) 0.5347(2) 0.0532(15) Uani 0.185(2) 1 d G U P D 4
C39 C 0.6316(15) 0.1445(6) 0.6252(4) 0.0520(13) Uani 0.185(2) 1 d G U P D 4
H39A H 0.702149 0.215393 0.607052 0.062 Uiso 0.185(2) 1 d G . P D 4
H39B H 0.559194 0.163446 0.641637 0.062 Uiso 0.185(2) 1 d G . P D 4
Cl6 Cl 0.1512(6) 0.8197(5) 0.3964(4) 0.117(3) Uani 0.236(4) 1 d D . P E 5
Cl7 Cl 0.3399(7) 0.7391(5) 0.3844(4) 0.117(3) Uani 0.236(4) 1 d DG . P E 5
C40 C 0.207(2) 0.757(2) 0.3251(4) 0.117(3) Uani 0.236(4) 1 d DG . P E 5
H40A H 0.134740 0.683121 0.291164 0.140 Uiso 0.236(4) 1 calc R . P E 5
H40B H 0.233649 0.805656 0.283235 0.140 Uiso 0.236(4) 1 calc R . P E 5
Cl8 Cl 0.9975(11) 0.4633(10) 0.5854(7) 0.080 Uiso 0.127(3) 1 d . . P F 6
Cl9 Cl 0.8266(11) 0.5608(12) 0.5170(7) 0.080 Uiso 0.127(3) 1 d G . P F 6
C41 C 0.868(3) 0.452(2) 0.4990(13) 0.080 Uiso 0.127(3) 1 d G . P F 6
H41A H 0.891917 0.453387 0.444281 0.096 Uiso 0.127(3) 1 calc R . P F 6
H41B H 0.790853 0.378726 0.491030 0.096 Uiso 0.127(3) 1 calc R . P F 6
Cl10 Cl 1.0394(10) 0.5083(12) 0.5854(9) 0.080 Uiso 0.108(3) 1 d . . P G 7
Cl11 Cl 0.7895(10) 0.5052(14) 0.5075(8) 0.080 Uiso 0.108(3) 1 d G . P G 7
C42 C 0.8694(12) 0.4345(19) 0.562(3) 0.080 Uiso 0.108(3) 1 d G . P G 7
H42A H 0.848012 0.422988 0.616794 0.096 Uiso 0.108(3) 1 calc R . P G 7
H42B H 0.836718 0.359371 0.524438 0.096 Uiso 0.108(3) 1 calc R . P G 7
Cl12 Cl 0.8628(10) 0.2826(10) 0.6585(10) 0.080 Uiso 0.103(4) 1 d . . P H 8
Cl13 Cl 0.6588(15) 0.0480(9) 0.6141(14) 0.080 Uiso 0.103(4) 1 d G . P H 8
Cl14 Cl 0.5933(13) 0.2321(14) 0.6407(12) 0.080 Uiso 0.103(4) 1 d G . P H 8
C43 C 0.6963(10) 0.1883(10) 0.6035(6) 0.080 Uiso 0.103(4) 1 d G . P H 8
H43 H 0.679013 0.189790 0.534020 0.096 Uiso 0.103(4) 1 d G . P H 8
Cl15 Cl 0.1511(19) 0.3741(17) 0.4849(13) 0.080 Uiso 0.060(2) 1 d . . P I 9
Cl16 Cl 0.047(2) 0.5359(18) 0.4789(15) 0.080 Uiso 0.060(2) 1 d G . P I 9
C44 C 0.185(2) 0.5154(19) 0.514(5) 0.080 Uiso 0.060(2) 1 d G . P I 9
H44A H 0.221729 0.540575 0.578682 0.096 Uiso 0.060(2) 1 calc R . P I 9
H44B H 0.252013 0.562800 0.488629 0.096 Uiso 0.060(2) 1 calc R . P I 9
Cl17 Cl 0.988(2) 0.486(2) 0.4587(15) 0.080 Uiso 0.065(2) 1 d . . P J 10
Cl18 Cl 0.7935(16) 0.4522(16) 0.5496(12) 0.080 Uiso 0.065(2) 1 d G . P J 10
C45 C 0.824(2) 0.449(6) 0.4482(10) 0.080 Uiso 0.065(2) 1 d G . P J 10
H45A H 0.768662 0.372098 0.411406 0.096 Uiso 0.065(2) 1 calc R . P J 10
H45B H 0.800529 0.501256 0.417909 0.096 Uiso 0.065(2) 1 calc R . P J 10
Cl19 Cl 0.1803(8) 0.7997(8) 0.3332(7) 0.094(3) Uiso 0.175(3) 1 d . . P K 11
Cl20 Cl 0.4188(10) 0.7784(11) 0.3946(12) 0.094(3) Uiso 0.175(3) 1 d G . P K 11
C46 C 0.3111(18) 0.821(2) 0.4235(7) 0.094(3) Uiso 0.175(3) 1 d G . P K 11
H46A H 0.359550 0.902155 0.452045 0.113 Uiso 0.175(3) 1 calc R . P K 11
H46B H 0.276325 0.778759 0.466580 0.113 Uiso 0.175(3) 1 calc R . P K 11
Cl21 Cl 0.8413(11) 0.4916(13) 0.5165(10) 0.080 Uiso 0.0876(16) 1 d . . P K -1
Cl22 Cl 1.0778(11) 0.4749(12) 0.5171(9) 0.080 Uiso 0.0876(16) 1 d G . P K -1
C47 C 0.932(3) 0.468(5) 0.4533(6) 0.080 Uiso 0.0876(16) 1 d G . P K -1
H47A H 0.953050 0.525665 0.416830 0.096 Uiso 0.0876(16) 1 calc R . P K -1
H47B H 0.878677 0.393467 0.413412 0.096 Uiso 0.0876(16) 1 calc R . P K -1

loop_
_atom_site_aniso_label
_atom_site_aniso_U_11
_atom_site_aniso_U_22
_atom_site_aniso_U_33
_atom_site_aniso_U_23
_atom_site_aniso_U_13
_atom_site_aniso_U_12
O1 0.038(4) 0.055(6) 0.034(5) 0.019(4) 0.021(4) 0.029(4)
O2 0.048(5) 0.037(4) 0.030(5) 0.013(4) 0.022(4) 0.028(4)
O3 0.026(2) 0.045(2) 0.044(3) 0.022(2) 0.016(2) 0.009(2)
O4 0.024(2) 0.036(4) 0.017(3) 0.009(2) 0.005(2) 0.010(3)
O5 0.023(3) 0.039(3) 0.044(4) 0.005(3) 0.015(3) 0.019(2)
O6 0.025(3) 0.0260(19) 0.042(3) 0.012(2) 0.021(2) 0.0134(19)
O7 0.055(6) 0.046(4) 0.045(4) 0.023(4) 0.032(4) 0.028(4)
O8 0.043(5) 0.031(4) 0.031(5) 0.007(3) 0.014(4) 0.021(3)
N2 0.016(3) 0.024(2) 0.030(3) 0.008(3) 0.010(2) 0.010(2)
N3 0.017(5) 0.024(3) 0.021(4) 0.009(2) 0.006(3) 0.014(2)
N4 0.022(4) 0.035(4) 0.031(3) 0.003(3) 0.011(3) 0.020(4)
N5 0.025(3) 0.0260(19) 0.042(3) 0.012(2) 0.021(2) 0.0134(19)
C1 0.045(7) 0.086(9) 0.039(6) 0.012(6) 0.015(5) 0.036(6)
C2 0.057(8) 0.096(7) 0.046(5) 0.018(4) 0.031(5) 0.052(5)
C3 0.078(8) 0.102(10) 0.040(5) 0.016(5) 0.012(4) 0.072(7)
C4 0.062(8) 0.093(9) 0.032(6) 0.021(5) 0.030(5) 0.060(7)
C5 0.041(5) 0.031(5) 0.022(5) 0.007(4) 0.017(4) 0.020(4)
N1A 0.045(4) 0.042(5) 0.031(4) 0.014(3) 0.019(3) 0.027(4)
C7 0.027(3) 0.029(4) 0.028(4) 0.011(3) 0.013(3) 0.015(3)
C8 0.027(3) 0.046(3) 0.043(4) 0.018(3) 0.004(3) 0.015(3)
C9 0.044(4) 0.054(5) 0.058(5) 0.032(4) 0.022(4) 0.034(4)
C10 0.052(4) 0.104(7) 0.112(7) 0.071(6) 0.021(4) 0.048(5)
C11 0.059(4) 0.047(3) 0.069(4) 0.033(3) 0.036(3) 0.039(3)
C12 0.050(3) 0.030(3) 0.049(4) 0.016(3) 0.026(3) 0.022(3)
C13 0.027(3) 0.022(3) 0.031(3) 0.009(2) 0.015(2) 0.015(2)
C14 0.022(3) 0.022(3) 0.030(4) 0.002(3) 0.010(2) 0.008(2)
C15 0.014(3) 0.027(3) 0.028(4) 0.004(3) 0.006(3) 0.010(2)
C16 0.025(3) 0.028(3) 0.034(3) -0.001(3) 0.011(3) 0.009(2)
C17 0.017(4) 0.023(3) 0.018(5) 0.007(3) 0.008(3) 0.007(2)
C18 0.014(3) 0.020(3) 0.034(4) 0.013(3) 0.009(3) 0.013(3)
C19 0.027(5) 0.035(4) 0.032(4) 0.008(3) 0.013(3) 0.024(4)
C20 0.032(4) 0.025(4) 0.042(5) 0.013(3) 0.017(3) 0.016(3)
C21 0.058(8) 0.039(5) 0.043(6) 0.005(4) 0.029(6) 0.028(6)
C22 0.040(4) 0.036(5) 0.029(4) -0.002(3) 0.016(3) 0.017(3)
C23 0.025(4) 0.045(6) 0.032(4) 0.001(3) 0.005(3) 0.018(3)
C24 0.023(4) 0.021(3) 0.027(3) 0.001(2) 0.009(3) 0.015(3)
C25 0.021(4) 0.019(3) 0.029(3) 0.013(2) 0.011(3) 0.012(4)
C26 0.025(3) 0.0260(19) 0.042(3) 0.012(2) 0.021(2) 0.0134(19)
C27 0.032(4) 0.041(8) 0.038(4) 0.004(4) 0.020(3) 0.015(5)
C28 0.025(3) 0.0260(19) 0.042(3) 0.012(2) 0.021(2) 0.0134(19)
C29 0.021(4) 0.024(3) 0.042(5) 0.009(3) 0.017(3) 0.009(3)
C30 0.030(4) 0.020(3) 0.038(4) 0.003(3) 0.016(3) 0.012(3)
C31 0.021(3) 0.023(3) 0.027(4) 0.010(3) 0.009(3) 0.013(2)
C32 0.042(5) 0.025(3) 0.038(4) 0.007(4) 0.019(4) 0.017(3)
C33 0.030(4) 0.026(3) 0.030(4) 0.014(3) 0.014(3) 0.016(3)
C34 0.023(4) 0.032(4) 0.028(4) 0.011(3) 0.004(3) 0.016(3)
C35 0.029(4) 0.022(3) 0.034(4) 0.009(3) 0.017(3) 0.013(3)
C36 0.040(6) 0.029(3) 0.033(4) 0.013(3) 0.014(4) 0.022(4)
C37 0.093(10) 0.048(5) 0.025(5) 0.019(4) 0.026(6) 0.046(6)
O1A 0.031(3) 0.048(5) 0.028(4) 0.013(3) 0.013(3) 0.021(3)
O2A 0.055(6) 0.039(5) 0.031(5) 0.014(4) 0.024(4) 0.031(4)
O3A 0.027(2) 0.037(2) 0.037(3) 0.017(2) 0.014(2) 0.010(2)
O4A 0.024(3) 0.030(4) 0.024(4) 0.010(2) 0.009(3) 0.010(2)
O5A 0.014(2) 0.023(2) 0.031(2) 0.0071(18) 0.0113(17) 0.0071(17)
O6A 0.031(4) 0.037(3) 0.043(4) 0.012(3) 0.020(3) 0.016(3)
O7A 0.050(5) 0.058(6) 0.064(6) 0.035(5) 0.035(5) 0.029(4)
O8A 0.049(5) 0.042(4) 0.038(6) 0.013(4) 0.012(4) 0.014(4)
N2A 0.019(3) 0.021(2) 0.030(3) 0.005(2) 0.007(2) 0.008(2)
N3A 0.018(5) 0.020(3) 0.021(4) 0.005(2) 0.004(3) 0.010(2)
N4A 0.014(2) 0.023(2) 0.031(2) 0.0071(18) 0.0113(17) 0.0071(17)
N5A 0.023(3) 0.025(2) 0.042(5) 0.009(3) 0.016(3) 0.011(2)
C1A 0.060(9) 0.083(10) 0.104(11) 0.039(9) 0.069(9) 0.037(7)
C2A 0.066(9) 0.073(6) 0.078(10) 0.035(5) 0.054(8) 0.049(5)
C3A 0.050(6) 0.118(13) 0.058(5) 0.027(6) 0.018(4) 0.062(8)
C4A 0.040(6) 0.063(6) 0.052(7) 0.023(5) 0.024(5) 0.034(5)
C5A 0.032(4) 0.027(4) 0.018(4) 0.001(3) 0.008(3) 0.015(3)
N1 0.030(3) 0.034(4) 0.025(4) 0.015(3) 0.017(3) 0.018(3)
C7A 0.025(3) 0.026(3) 0.031(4) 0.008(3) 0.014(3) 0.012(3)
C8A 0.024(3) 0.031(3) 0.031(3) 0.004(2) 0.004(2) 0.011(2)
C9A 0.032(3) 0.039(3) 0.032(3) 0.011(2) 0.015(2) 0.020(2)
C10A 0.033(3) 0.052(4) 0.047(3) 0.015(3) 0.009(2) 0.023(3)
C11A 0.042(3) 0.032(3) 0.034(3) 0.010(3) 0.015(3) 0.024(3)
C12A 0.032(3) 0.028(3) 0.032(3) 0.006(2) 0.010(2) 0.014(2)
C13A 0.027(3) 0.032(3) 0.024(3) 0.007(2) 0.011(2) 0.013(2)
C14A 0.028(3) 0.023(3) 0.023(3) 0.005(3) 0.012(2) 0.010(3)
C15A 0.018(4) 0.020(2) 0.030(4) 0.004(3) 0.010(3) 0.010(2)
C16A 0.027(3) 0.025(3) 0.032(3) 0.000(2) 0.010(3) 0.010(2)
C17A 0.021(4) 0.031(3) 0.018(4) 0.007(2) 0.010(3) 0.014(3)
C18A 0.023(4) 0.028(4) 0.018(4) 0.006(3) 0.009(3) 0.022(3)
C19A 0.020(4) 0.024(4) 0.043(5) 0.016(3) 0.020(4) 0.016(3)
C20A 0.048(5) 0.031(4) 0.027(4) 0.004(3) 0.021(4) 0.026(4)
C21A 0.060(9) 0.044(5) 0.053(7) 0.012(5) 0.039(7) 0.029(7)
C22A 0.044(5) 0.038(5) 0.032(4) 0.000(3) 0.011(3) 0.017(3)
C23A 0.022(4) 0.047(6) 0.025(3) -0.004(3) 0.001(3) 0.017(3)
C24A 0.014(2) 0.023(2) 0.031(2) 0.0071(18) 0.0113(17) 0.0071(17)
C25A 0.014(2) 0.023(2) 0.031(2) 0.0071(18) 0.0113(17) 0.0071(17)
C26A 0.023(3) 0.023(4) 0.032(3) -0.002(2) 0.015(3) 0.011(3)
C27A 0.046(8) 0.038(8) 0.035(4) 0.001(4) 0.015(4) 0.023(7)
C28A 0.025(4) 0.022(4) 0.053(8) 0.007(3) 0.020(5) 0.008(3)
C29A 0.027(5) 0.021(3) 0.052(6) 0.012(4) 0.022(4) 0.011(3)
C30A 0.026(4) 0.023(3) 0.069(7) 0.005(5) 0.024(5) 0.009(3)
C31A 0.031(5) 0.024(3) 0.048(6) 0.017(5) 0.020(4) 0.016(3)
C32A 0.043(6) 0.039(4) 0.069(7) 0.018(6) 0.033(6) 0.023(4)
C33A 0.023(4) 0.050(5) 0.055(6) 0.033(5) 0.023(4) 0.025(4)
C34A 0.025(4) 0.045(5) 0.044(6) 0.025(5) 0.013(4) 0.015(4)
C35A 0.032(4) 0.035(5) 0.058(6) 0.022(5) 0.020(4) 0.018(4)
C36A 0.029(5) 0.050(5) 0.051(6) 0.023(4) 0.018(5) 0.020(4)
C37A 0.079(8) 0.085(10) 0.052(9) 0.004(6) 0.026(7) 0.039(8)
Cl1 0.0198(7) 0.0426(10) 0.0489(12) -0.0034(8) 0.0085(7) 0.0116(7)
Cl2 0.0277(9) 0.0597(13) 0.0732(18) 0.0421(13) 0.0180(10) 0.0273(9)
Cl3 0.0585(14) 0.0234(9) 0.096(2) -0.0115(9) 0.0503(16) 0.0066(8)
C38 0.024(2) 0.033(3) 0.012(2) 0.0035(19) -0.0045(19) 0.013(2)
Cl4 0.053(2) 0.047(2) 0.059(3) 0.0164(18) 0.029(2) 0.0191(18)
Cl5 0.071(3) 0.033(2) 0.090(4) 0.0329(19) 0.067(3) 0.0302(18)
C39 0.053(2) 0.047(2) 0.059(3) 0.0164(18) 0.029(2) 0.0191(18)
Cl6 0.149(5) 0.080(3) 0.093(3) 0.002(2) -0.029(3) 0.065(3)
Cl7 0.149(5) 0.080(3) 0.093(3) 0.002(2) -0.029(3) 0.065(3)
C40 0.149(5) 0.080(3) 0.093(3) 0.002(2) -0.029(3) 0.065(3)

loop_
_atom_type_symbol
_atom_type_description
_atom_type_scat_dispersion_real
_atom_type_scat_dispersion_imag
_atom_type_scat_source
C C 0.0033 0.0016 'International Tables Vol C Tables 4.2.6.8 and 6.1.1.4'
H H 0.0000 0.0000 'International Tables Vol C Tables 4.2.6.8 and 6.1.1.4'
Cl Cl 0.1484 0.1585 'International Tables Vol C Tables 4.2.6.8 and 6.1.1.4'
N N 0.0061 0.0033 'International Tables Vol C Tables 4.2.6.8 and 6.1.1.4'
O O 0.0106 0.0060 'International Tables Vol C Tables 4.2.6.8 and 6.1.1.4'

loop_
_geom_angle_atom_site_label_1
_geom_angle_atom_site_label_2
_geom_angle_atom_site_label_3
_geom_angle
_geom_angle_site_symmetry_1
_geom_angle_site_symmetry_3
_geom_angle_publ_flag
C5 O1 C4 119.1(10) . . ?
C36 O8 C37 117.0(10) . . ?
C14 N2 H2 118.6 . . ?
C14 N2 C15 122.7(6) . . ?
C15 N2 H2 118.6 . . ?
C17 N3 H3 120.3 . . ?
C17 N3 C18 119.5(11) . . ?
C18 N3 H3 120.3 . . ?
C25 N4 H4 119.5 . . ?
C25 N4 C26 121.0(12) . . ?
C26 N4 H4 119.5 . . ?
C28 N5 H5 118.8 . . ?
C28 N5 C29 122.5(10) . . ?
C29 N5 H5 118.8 . . ?
H1A C1 H1B 109.5 . . ?
H1A C1 H1C 109.5 . . ?
H1B C1 H1C 109.5 . . ?
C4 C1 H1A 109.5 . . ?
C4 C1 H1B 109.5 . . ?
C4 C1 H1C 109.5 . . ?
H2A C2 H2B 109.5 . . ?
H2A C2 H2C 109.5 . . ?
H2B C2 H2C 109.5 . . ?
C4 C2 H2A 109.5 . . ?
C4 C2 H2B 109.5 . . ?
C4 C2 H2C 109.5 . . ?
H3A C3 H3B 109.5 . . ?
H3A C3 H3C 109.5 . . ?
H3B C3 H3C 109.5 . . ?
C4 C3 H3A 109.5 . . ?
C4 C3 H3B 109.5 . . ?
C4 C3 H3C 109.5 . . ?
O1 C4 C1 100.9(11) . . ?
O1 C4 C2 112.0(11) . . ?
O1 C4 C3 110.3(10) . . ?
C1 C4 C3 110.3(12) . . ?
C2 C4 C1 109.7(11) . . ?
C2 C4 C3 113.0(12) . . ?
O2 C5 O1 123.6(11) . . ?
O2 C5 N1A 125.5(11) . . ?
N1A C5 O1 110.9(9) . . ?
C5 N1A H1AA 119.2 . . ?
C5 N1A C7 121.6(9) . . ?
C7 N1A H1AA 119.2 . . ?
N1A C7 H7 107.9 . . ?
N1A C7 C8 110.5(6) . . ?
N1A C7 C13 111.8(6) . . ?
C8 C7 H7 107.9 . . ?
C8 C7 C13 110.8(5) . . ?
C13 C7 H7 107.9 . . ?
C7 C8 H8A 108.9 . . ?
C7 C8 H8B 108.9 . . ?
C7 C8 C9 113.5(6) . . ?
H8A C8 H8B 107.7 . . ?
C9 C8 H8A 108.9 . . ?
C9 C8 H8B 108.9 . . ?
C8 C9 H9 108.2 . . ?
C10 C9 C8 112.0(7) . . ?
C10 C9 H9 108.2 . . ?
C10 C9 C11 110.7(7) . . ?
C11 C9 C8 109.5(6) . . ?
C11 C9 H9 108.2 . . ?
C9 C10 H10A 109.5 . . ?
C9 C10 H10B 109.5 . . ?
C9 C10 H10C 109.5 . . ?
H10A C10 H10B 109.5 . . ?
H10A C10 H10C 109.5 . . ?
H10B C10 H10C 109.5 . . ?
C9 C11 H11A 109.2 . . ?
C9 C11 H11B 109.2 . . ?
C9 C11 C12 112.0(5) . . ?
H11A C11 H11B 107.9 . . ?
C12 C11 H11A 109.2 . . ?
C12 C11 H11B 109.2 . . ?
C11 C12 H12A 109.7 . . ?
C11 C12 H12B 109.7 . . ?
C11 C12 C13 110.0(5) . . ?
H12A C12 H12B 108.2 . . ?
C13 C12 H12A 109.7 . . ?
C13 C12 H12B 109.7 . . ?
C7 C13 C12 111.6(6) . . ?
C7 C13 H13 107.9 . . ?
C12 C13 H13 107.9 . . ?
C14 C13 C7 110.4(5) . . ?
C14 C13 C12 111.0(5) . . ?
C14 C13 H13 107.9 . . ?
O3 C14 N2 121.6(6) . . ?
O3 C14 C13 122.8(6) . . ?
N2 C14 C13 115.5(5) . . ?
N2 C15 H15 108.6 . . ?
N2 C15 C16 111.1(6) . . ?
N2 C15 C17 109.4(7) . . ?
C16 C15 H15 108.6 . . ?
C17 C15 H15 108.6 . . ?
C17 C15 C16 110.6(7) . . ?
C15 C16 H16A 109.5 . . ?
C15 C16 H16B 109.5 . . ?
C15 C16 H16C 109.5 . . ?
H16A C16 H16B 109.5 . . ?
H16A C16 H16C 109.5 . . ?
H16B C16 H16C 109.5 . . ?
O4 C17 N3 122.1(9) . . ?
O4 C17 C15 121.4(8) . . ?
N3 C17 C15 116.4(9) . . ?
N3 C18 H18 106.6 . . ?
N3 C18 C19 111.9(12) . . ?
N3 C18 C24 112.7(12) . . ?
C19 C18 H18 106.6 . . ?
C19 C18 C24 111.8(9) . . ?
C24 C18 H18 106.6 . . ?
C18 C19 H19A 108.8 . . ?
C18 C19 H19B 108.8 . . ?
C18 C19 C20 113.9(11) . . ?
H19A C19 H19B 107.7 . . ?
C20 C19 H19A 108.8 . . ?
C20 C19 H19B 108.8 . . ?
C19 C20 H20 108.1 . . ?
C21 C20 C19 109.5(11) . . ?
C21 C20 H20 108.1 . . ?
C21 C20 C22 112.3(11) . . ?
C22 C20 C19 110.6(10) . . ?
C22 C20 H20 108.1 . . ?
C20 C21 H21A 109.5 . . ?
C20 C21 H21B 109.5 . . ?
C20 C21 H21C 109.5 . . ?
H21A C21 H21B 109.5 . . ?
H21A C21 H21C 109.5 . . ?
H21B C21 H21C 109.5 . . ?
C20 C22 H22A 109.6 . . ?
C20 C22 H22B 109.6 . . ?
H22A C22 H22B 108.1 . . ?
C23 C22 C20 110.3(10) . . ?
C23 C22 H22A 109.6 . . ?
C23 C22 H22B 109.6 . . ?
C22 C23 H23A 109.6 . . ?
C22 C23 H23B 109.6 . . ?
C22 C23 C24 110.3(9) . . ?
H23A C23 H23B 108.1 . . ?
C24 C23 H23A 109.6 . . ?
C24 C23 H23B 109.6 . . ?
C18 C24 C23 112.8(10) . . ?
C18 C24 H24 104.4 . . ?
C18 C24 C25 118.3(9) . . ?
C23 C24 H24 104.4 . . ?
C23 C24 C25 110.9(8) . . ?
C25 C24 H24 104.4 . . ?
O5 C25 N4 123.5(10) . . ?
O5 C25 C24 119.3(9) . . ?
N4 C25 C24 116.7(8) . . ?
N4 C26 H26 109.0 . . ?
N4 C26 C27 109.9(13) . . ?
N4 C26 C28 109.2(11) . . ?
C27 C26 H26 109.0 . . ?
C27 C26 C28 110.7(13) . . ?
C28 C26 H26 109.0 . . ?
C26 C27 H27A 109.5 . . ?
C26 C27 H27B 109.5 . . ?
C26 C27 H27C 109.5 . . ?
H27A C27 H27B 109.5 . . ?
H27A C27 H27C 109.5 . . ?
H27B C27 H27C 109.5 . . ?
O6 C28 N5 121.6(11) . . ?
O6 C28 C26 120.8(10) . . ?
N5 C28 C26 116.3(9) . . ?
N5 C29 H29 107.4 . . ?
N5 C29 C30 112.4(9) . . ?
N5 C29 C35 112.4(9) . . ?
C30 C29 H29 107.4 . . ?
C30 C29 C35 109.5(7) . . ?
C35 C29 H29 107.4 . . ?
C29 C30 H30A 109.0 . . ?
C29 C30 H30B 109.0 . . ?
C29 C30 C31 113.0(9) . . ?
H30A C30 H30B 107.8 . . ?
C31 C30 H30A 109.0 . . ?
C31 C30 H30B 109.0 . . ?
C30 C31 H31 108.3 . . ?
C32 C31 C30 110.3(10) . . ?
C32 C31 H31 108.3 . . ?
C33 C31 C30 109.8(8) . . ?
C33 C31 H31 108.3 . . ?
C33 C31 C32 111.7(8) . . ?
C31 C32 H32A 109.5 . . ?
C31 C32 H32B 109.5 . . ?
C31 C32 H32C 109.5 . . ?
H32A C32 H32B 109.5 . . ?
H32A C32 H32C 109.5 . . ?
H32B C32 H32C 109.5 . . ?
C31 C33 H33A 109.0 . . ?
C31 C33 H33B 109.0 . . ?
C31 C33 C34 112.9(8) . . ?
H33A C33 H33B 107.8 . . ?
C34 C33 H33A 109.0 . . ?
C34 C33 H33B 109.0 . . ?
C33 C34 H34A 109.7 . . ?
C33 C34 H34B 109.7 . . ?
C33 C34 C35 110.0(8) . . ?
H34A C34 H34B 108.2 . . ?
C35 C34 H34A 109.7 . . ?
C35 C34 H34B 109.7 . . ?
C29 C35 H35 106.7 . . ?
C34 C35 C29 109.8(8) . . ?
C34 C35 H35 106.7 . . ?
C36 C35 C29 111.5(7) . . ?
C36 C35 C34 115.0(8) . . ?
C36 C35 H35 106.7 . . ?
O7 C36 O8 122.7(10) . . ?
O7 C36 C35 124.1(9) . . ?
O8 C36 C35 113.1(8) . . ?
O8 C37 H37A 109.5 . . ?
O8 C37 H37B 109.5 . . ?
O8 C37 H37C 109.5 . . ?
H37A C37 H37B 109.5 . . ?
H37A C37 H37C 109.5 . . ?
H37B C37 H37C 109.5 . . ?
C5A O1A C4A 123.4(10) . . ?
C36A O8A C37A 112.8(12) . . ?
C14A N2A H2AA 118.8 . . ?
C14A N2A C15A 122.4(6) . . ?
C15A N2A H2AA 118.8 . . ?
C17A N3A H3AA 118.5 . . ?
C17A N3A C18A 122.9(11) . . ?
C18A N3A H3AA 118.5 . . ?
C25A N4A H4A 118.9 . . ?
C25A N4A C26A 122.2(12) . . ?
C26A N4A H4A 118.9 . . ?
C28A N5A H5A 119.4 . . ?
C28A N5A C29A 121.3(9) . . ?
C29A N5A H5A 119.4 . . ?
H1AB C1A H1AC 109.5 . . ?
H1AB C1A H1AD 109.5 . . ?
H1AC C1A H1AD 109.5 . . ?
C4A C1A H1AB 109.5 . . ?
C4A C1A H1AC 109.5 . . ?
C4A C1A H1AD 109.5 . . ?
H2AB C2A H2AC 109.5 . . ?
H2AB C2A H2AD 109.5 . . ?
H2AC C2A H2AD 109.5 . . ?
C4A C2A H2AB 109.5 . . ?
C4A C2A H2AC 109.5 . . ?
C4A C2A H2AD 109.5 . . ?
H3AB C3A H3AC 109.5 . . ?
H3AB C3A H3AD 109.5 . . ?
H3AC C3A H3AD 109.5 . . ?
C4A C3A H3AB 109.5 . . ?
C4A C3A H3AC 109.5 . . ?
C4A C3A H3AD 109.5 . . ?
O1A C4A C1A 103.7(11) . . ?
O1A C4A C2A 105.3(10) . . ?
O1A C4A C3A 110.4(10) . . ?
C1A C4A C3A 112.2(12) . . ?
C2A C4A C1A 110.8(12) . . ?
C2A C4A C3A 113.7(12) . . ?
O1A C5A N1 108.8(9) . . ?
O2A C5A O1A 126.9(11) . . ?
O2A C5A N1 124.2(11) . . ?
C5A N1 H1 118.5 . . ?
C5A N1 C7A 123.0(8) . . ?
C7A N1 H1 118.5 . . ?
N1 C7A H7A 107.9 . . ?
N1 C7A C8A 110.7(6) . . ?
N1 C7A C13A 111.7(5) . . ?
C8A C7A H7A 107.9 . . ?
C8A C7A C13A 110.4(5) . . ?
C13A C7A H7A 107.9 . . ?
C7A C8A H8AA 109.0 . . ?
C7A C8A H8AB 109.0 . . ?
H8AA C8A H8AB 107.8 . . ?
C9A C8A C7A 112.8(5) . . ?
C9A C8A H8AA 109.0 . . ?
C9A C8A H8AB 109.0 . . ?
C8A C9A H9A 107.9 . . ?
C10A C9A C8A 110.8(5) . . ?
C10A C9A H9A 107.9 . . ?
C10A C9A C11A 112.9(5) . . ?
C11A C9A C8A 109.4(5) . . ?
C11A C9A H9A 107.9 . . ?
C9A C10A H10D 109.5 . . ?
C9A C10A H10E 109.5 . . ?
C9A C10A H10F 109.5 . . ?
H10D C10A H10E 109.5 . . ?
H10D C10A H10F 109.5 . . ?
H10E C10A H10F 109.5 . . ?
C9A C11A H11C 109.4 . . ?
C9A C11A H11D 109.4 . . ?
H11C C11A H11D 108.0 . . ?
C12A C11A C9A 111.1(5) . . ?
C12A C11A H11C 109.4 . . ?
C12A C11A H11D 109.4 . . ?
C11A C12A H12C 109.2 . . ?
C11A C12A H12D 109.2 . . ?
C11A C12A C13A 111.9(5) . . ?
H12C C12A H12D 107.9 . . ?
C13A C12A H12C 109.2 . . ?
C13A C12A H12D 109.2 . . ?
C7A C13A H13A 107.8 . . ?
C12A C13A C7A 111.8(5) . . ?
C12A C13A H13A 107.8 . . ?
C14A C13A C7A 109.6(5) . . ?
C14A C13A C12A 112.0(5) . . ?
C14A C13A H13A 107.8 . . ?
O3A C14A N2A 122.3(7) . . ?
O3A C14A C13A 122.4(6) . . ?
N2A C14A C13A 115.2(5) . . ?
N2A C15A H15A 107.0 . . ?
N2A C15A C16A 113.1(5) . . ?
N2A C15A C17A 110.8(7) . . ?
C16A C15A H15A 107.0 . . ?
C16A C15A C17A 111.7(7) . . ?
C17A C15A H15A 107.0 . . ?
C15A C16A H16D 109.5 . . ?
C15A C16A H16E 109.5 . . ?
C15A C16A H16F 109.5 . . ?
H16D C16A H16E 109.5 . . ?
H16D C16A H16F 109.5 . . ?
H16E C16A H16F 109.5 . . ?
O4A C17A N3A 122.4(10) . . ?
O4A C17A C15A 120.3(8) . . ?
N3A C17A C15A 117.2(9) . . ?
N3A C18A H18A 107.9 . . ?
N3A C18A C19A 110.4(11) . . ?
N3A C18A C24A 113.5(12) . . ?
C19A C18A H18A 107.9 . . ?
C24A C18A H18A 107.9 . . ?
C24A C18A C19A 109.1(9) . . ?
C18A C19A H19C 108.8 . . ?
C18A C19A H19D 108.8 . . ?
H19C C19A H19D 107.7 . . ?
C20A C19A C18A 113.9(10) . . ?
C20A C19A H19C 108.8 . . ?
C20A C19A H19D 108.8 . . ?
C19A C20A H20A 108.2 . . ?
C21A C20A C19A 110.6(11) . . ?
C21A C20A H20A 108.2 . . ?
C22A C20A C19A 110.1(10) . . ?
C22A C20A H20A 108.2 . . ?
C22A C20A C21A 111.4(11) . . ?
C20A C21A H21D 109.5 . . ?
C20A C21A H21E 109.5 . . ?
C20A C21A H21F 109.5 . . ?
H21D C21A H21E 109.5 . . ?
H21D C21A H21F 109.5 . . ?
H21E C21A H21F 109.5 . . ?
C20A C22A H22C 109.0 . . ?
C20A C22A H22D 109.0 . . ?
H22C C22A H22D 107.8 . . ?
C23A C22A C20A 113.0(10) . . ?
C23A C22A H22C 109.0 . . ?
C23A C22A H22D 109.0 . . ?
C22A C23A H23C 109.6 . . ?
C22A C23A H23D 109.6 . . ?
C22A C23A C24A 110.2(9) . . ?
H23C C23A H23D 108.1 . . ?
C24A C23A H23C 109.6 . . ?
C24A C23A H23D 109.6 . . ?
C18A C24A C23A 108.9(10) . . ?
C18A C24A H24A 106.2 . . ?
C23A C24A H24A 106.2 . . ?
C25A C24A C18A 117.0(9) . . ?
C25A C24A C23A 111.7(10) . . ?
C25A C24A H24A 106.2 . . ?
O5A C25A N4A 120.6(11) . . ?
O5A C25A C24A 120.8(10) . . ?
N4A C25A C24A 118.6(10) . . ?
N4A C26A H26A 109.5 . . ?
N4A C26A C27A 108.6(13) . . ?
N4A C26A C28A 109.5(11) . . ?
C27A C26A H26A 109.5 . . ?
C27A C26A C28A 110.3(12) . . ?
C28A C26A H26A 109.5 . . ?
C26A C27A H27D 109.5 . . ?
C26A C27A H27E 109.5 . . ?
C26A C27A H27F 109.5 . . ?
H27D C27A H27E 109.5 . . ?
H27D C27A H27F 109.5 . . ?
H27E C27A H27F 109.5 . . ?
O6A C28A N5A 123.3(9) . . ?
O6A C28A C26A 122.7(9) . . ?
N5A C28A C26A 113.7(9) . . ?
N5A C29A H29A 107.8 . . ?
N5A C29A C30A 109.9(9) . . ?
N5A C29A C35A 112.3(9) . . ?
C30A C29A H29A 107.8 . . ?
C30A C29A C35A 111.0(7) . . ?
C35A C29A H29A 107.8 . . ?
C29A C30A H30C 108.9 . . ?
C29A C30A H30D 108.9 . . ?
C29A C30A C31A 113.3(9) . . ?
H30C C30A H30D 107.7 . . ?
C31A C30A H30C 108.9 . . ?
C31A C30A H30D 108.9 . . ?
C30A C31A H31A 107.1 . . ?
C32A C31A C30A 112.0(10) . . ?
C32A C31A H31A 107.1 . . ?
C33A C31A C30A 110.2(8) . . ?
C33A C31A H31A 107.1 . . ?
C33A C31A C32A 112.9(8) . . ?
C31A C32A H32D 109.5 . . ?
C31A C32A H32E 109.5 . . ?
C31A C32A H32F 109.5 . . ?
H32D C32A H32E 109.5 . . ?
H32D C32A H32F 109.5 . . ?
H32E C32A H32F 109.5 . . ?
C31A C33A H33C 108.8 . . ?
C31A C33A H33D 108.8 . . ?
C31A C33A C34A 113.7(8) . . ?
H33C C33A H33D 107.7 . . ?
C34A C33A H33C 108.8 . . ?
C34A C33A H33D 108.8 . . ?
C33A C34A H34C 109.6 . . ?
C33A C34A H34D 109.6 . . ?
C33A C34A C35A 110.1(10) . . ?
H34C C34A H34D 108.2 . . ?
C35A C34A H34C 109.6 . . ?
C35A C34A H34D 109.6 . . ?
C29A C35A H35A 105.7 . . ?
C34A C35A C29A 110.8(8) . . ?
C34A C35A H35A 105.7 . . ?
C36A C35A C29A 111.9(8) . . ?
C36A C35A C34A 116.0(9) . . ?
C36A C35A H35A 105.7 . . ?
O7A C36A O8A 123.6(11) . . ?
O7A C36A C35A 124.3(11) . . ?
O8A C36A C35A 112.0(9) . . ?
O8A C37A H37D 109.5 . . ?
O8A C37A H37E 109.5 . . ?
O8A C37A H37F 109.5 . . ?
H37D C37A H37E 109.5 . . ?
H37D C37A H37F 109.5 . . ?
H37E C37A H37F 109.5 . . ?
Cl1 C38 Cl3 111.1 . . ?
Cl1 C38 H38 107.6 . . ?
Cl2 C38 Cl1 111.3 . . ?
Cl2 C38 Cl3 111.3 . . ?
Cl2 C38 H38 107.7 . . ?
Cl3 C38 H38 107.6 . . ?
Cl5 Cl5 C39 148.1(9) 2_656 . ?
Cl4 C39 Cl5 112.9 . . ?
Cl4 C39 H39A 108.1 . . ?
Cl4 C39 H39B 108.2 . . ?
Cl5 C39 H39A 108.1 . . ?
Cl5 C39 H39B 108.1 . . ?
H39A C39 H39B 111.6 . . ?
Cl6 C40 H40A 109.4 . . ?
Cl6 C40 H40B 109.4 . . ?
Cl7 C40 Cl6 111.3 . . ?
Cl7 C40 H40A 109.4 . . ?
Cl7 C40 H40B 109.4 . . ?
H40A C40 H40B 108.0 . . ?
Cl8 C41 H41A 109.0 . . ?
Cl8 C41 H41B 109.0 . . ?
Cl9 C41 Cl8 112.9 . . ?
Cl9 C41 H41A 109.0 . . ?
Cl9 C41 H41B 109.0 . . ?
H41A C41 H41B 107.8 . . ?
Cl10 C42 Cl11 112.9 . . ?
Cl10 C42 H42A 109.0 . . ?
Cl10 C42 H42B 109.0 . . ?
Cl11 C42 H42A 109.0 . . ?
Cl11 C42 H42B 109.0 . . ?
H42A C42 H42B 107.8 . . ?
Cl12 C43 H43 107.6 . . ?
Cl13 C43 Cl12 111.2 . . ?
Cl13 C43 H43 107.7 . . ?
Cl14 C43 Cl12 111.2 . . ?
Cl14 C43 Cl13 111.2 . . ?
Cl14 C43 H43 107.7 . . ?
Cl16 Cl16 C44 106(6) 2_566 . ?
Cl15 C44 H44A 109.0 . . ?
Cl15 C44 H44B 109.0 . . ?
Cl16 C44 Cl15 112.9 . . ?
Cl16 C44 H44A 109.0 . . ?
Cl16 C44 H44B 109.0 . . ?
H44A C44 H44B 107.8 . . ?
C45 Cl17 Cl18 171(3) . 2_766 ?
Cl17 C45 Cl18 112.9 . . ?
Cl17 C45 H45A 128.3 2_766 . ?
Cl17 C45 H45A 109.0 . . ?
Cl17 C45 H45B 109.0 . . ?
Cl17 C45 H45B 119.0 2_766 . ?
Cl18 C45 H45A 109.0 . . ?
Cl18 C45 H45B 109.0 . . ?
H45A C45 H45B 107.8 . . ?
Cl19 C46 H46A 109.0 . . ?
Cl19 C46 H46B 109.0 . . ?
Cl20 C46 Cl19 112.9 . . ?
Cl20 C46 H46A 109.0 . . ?
Cl20 C46 H46B 109.0 . . ?
H46A C46 H46B 107.8 . . ?
Cl21 C47 Cl22 112.9 . . ?
Cl21 C47 H47A 109.0 . . ?
Cl21 C47 H47B 109.0 . . ?
Cl22 C47 H47A 109.0 . . ?
Cl22 C47 H47B 109.0 . . ?
H47A C47 H47B 107.8 . . ?

loop_
_geom_bond_atom_site_label_1
_geom_bond_atom_site_label_2
_geom_bond_distance
_geom_bond_site_symmetry_2
_geom_bond_publ_flag
O1 C4 1.488(10) . ?
O1 C5 1.345(9) . ?
O2 C5 1.217(9) . ?
O3 C14 1.231(7) . ?
O4 C17 1.234(9) . ?
O5 C25 1.242(9) . ?
O6 C28 1.238(11) . ?
O7 C36 1.210(9) . ?
O8 C36 1.333(9) . ?
O8 C37 1.450(9) . ?
N2 H2 0.8800 . ?
N2 C14 1.342(8) . ?
N2 C15 1.463(7) . ?
N3 H3 0.8800 . ?
N3 C17 1.347(10) . ?
N3 C18 1.466(10) . ?
N4 H4 0.8800 . ?
N4 C25 1.339(9) . ?
N4 C26 1.456(10) . ?
N5 H5 0.8800 . ?
N5 C28 1.352(9) . ?
N5 C29 1.457(10) . ?
C1 H1A 0.9800 . ?
C1 H1B 0.9800 . ?
C1 H1C 0.9800 . ?
C1 C4 1.510(11) . ?
C2 H2A 0.9800 . ?
C2 H2B 0.9800 . ?
C2 H2C 0.9800 . ?
C2 C4 1.498(12) . ?
C3 H3A 0.9800 . ?
C3 H3B 0.9800 . ?
C3 H3C 0.9800 . ?
C3 C4 1.525(11) . ?
C5 N1A 1.343(9) . ?
N1A H1AA 0.8800 . ?
N1A C7 1.463(9) . ?
C7 H7 1.0000 . ?
C7 C8 1.508(8) . ?
C7 C13 1.521(8) . ?
C8 H8A 0.9900 . ?
C8 H8B 0.9900 . ?
C8 C9 1.529(9) . ?
C9 H9 1.0000 . ?
C9 C10 1.510(9) . ?
C9 C11 1.518(11) . ?
C10 H10A 0.9800 . ?
C10 H10B 0.9800 . ?
C10 H10C 0.9800 . ?
C11 H11A 0.9900 . ?
C11 H11B 0.9900 . ?
C11 C12 1.522(9) . ?
C12 H12A 0.9900 . ?
C12 H12B 0.9900 . ?
C12 C13 1.535(7) . ?
C13 H13 1.0000 . ?
C13 C14 1.518(8) . ?
C15 H15 1.0000 . ?
C15 C16 1.532(8) . ?
C15 C17 1.524(9) . ?
C16 H16A 0.9800 . ?
C16 H16B 0.9800 . ?
C16 H16C 0.9800 . ?
C18 H18 1.0000 . ?
C18 C19 1.521(10) . ?
C18 C24 1.522(10) . ?
C19 H19A 0.9900 . ?
C19 H19B 0.9900 . ?
C19 C20 1.529(10) . ?
C20 H20 1.0000 . ?
C20 C21 1.526(10) . ?
C20 C22 1.529(10) . ?
C21 H21A 0.9800 . ?
C21 H21B 0.9800 . ?
C21 H21C 0.9800 . ?
C22 H22A 0.9900 . ?
C22 H22B 0.9900 . ?
C22 C23 1.519(10) . ?
C23 H23A 0.9900 . ?
C23 H23B 0.9900 . ?
C23 C24 1.532(10) . ?
C24 H24 1.0000 . ?
C24 C25 1.532(8) . ?
C26 H26 1.0000 . ?
C26 C27 1.524(11) . ?
C26 C28 1.531(10) . ?
C27 H27A 0.9800 . ?
C27 H27B 0.9800 . ?
C27 H27C 0.9800 . ?
C29 H29 1.0000 . ?
C29 C30 1.522(9) . ?
C29 C35 1.554(9) . ?
C30 H30A 0.9900 . ?
C30 H30B 0.9900 . ?
C30 C31 1.539(10) . ?
C31 H31 1.0000 . ?
C31 C32 1.525(9) . ?
C31 C33 1.515(9) . ?
C32 H32A 0.9800 . ?
C32 H32B 0.9800 . ?
C32 H32C 0.9800 . ?
C33 H33A 0.9900 . ?
C33 H33B 0.9900 . ?
C33 C34 1.522(9) . ?
C34 H34A 0.9900 . ?
C34 H34B 0.9900 . ?
C34 C35 1.540(10) . ?
C35 H35 1.0000 . ?
C35 C36 1.504(9) . ?
C37 H37A 0.9800 . ?
C37 H37B 0.9800 . ?
C37 H37C 0.9800 . ?
O1A C4A 1.484(10) . ?
O1A C5A 1.340(9) . ?
O2A C5A 1.211(9) . ?
O3A C14A 1.237(7) . ?
O4A C17A 1.229(8) . ?
O5A C25A 1.229(10) . ?
O6A C28A 1.232(9) . ?
O7A C36A 1.202(9) . ?
O8A C36A 1.335(10) . ?
O8A C37A 1.450(11) . ?
N2A H2AA 0.8800 . ?
N2A C14A 1.352(8) . ?
N2A C15A 1.451(8) . ?
N3A H3AA 0.8800 . ?
N3A C17A 1.346(9) . ?
N3A C18A 1.471(10) . ?
N4A H4A 0.8800 . ?
N4A C25A 1.337(10) . ?
N4A C26A 1.448(10) . ?
N5A H5A 0.8800 . ?
N5A C28A 1.339(9) . ?
N5A C29A 1.471(9) . ?
C1A H1AB 0.9800 . ?
C1A H1AC 0.9800 . ?
C1A H1AD 0.9800 . ?
C1A C4A 1.513(11) . ?
C2A H2AB 0.9800 . ?
C2A H2AC 0.9800 . ?
C2A H2AD 0.9800 . ?
C2A C4A 1.506(11) . ?
C3A H3AB 0.9800 . ?
C3A H3AC 0.9800 . ?
C3A H3AD 0.9800 . ?
C3A C4A 1.520(11) . ?
C5A N1 1.351(9) . ?
N1 H1 0.8800 . ?
N1 C7A 1.465(8) . ?
C7A H7A 1.0000 . ?
C7A C8A 1.529(8) . ?
C7A C13A 1.532(8) . ?
C8A H8AA 0.9900 . ?
C8A H8AB 0.9900 . ?
C8A C9A 1.523(7) . ?
C9A H9A 1.0000 . ?
C9A C10A 1.519(8) . ?
C9A C11A 1.522(8) . ?
C10A H10D 0.9800 . ?
C10A H10E 0.9800 . ?
C10A H10F 0.9800 . ?
C11A H11C 0.9900 . ?
C11A H11D 0.9900 . ?
C11A C12A 1.517(9) . ?
C12A H12C 0.9900 . ?
C12A H12D 0.9900 . ?
C12A C13A 1.528(7) . ?
C13A H13A 1.0000 . ?
C13A C14A 1.511(8) . ?
C15A H15A 1.0000 . ?
C15A C16A 1.504(8) . ?
C15A C17A 1.523(9) . ?
C16A H16D 0.9800 . ?
C16A H16E 0.9800 . ?
C16A H16F 0.9800 . ?
C18A H18A 1.0000 . ?
C18A C19A 1.540(10) . ?
C18A C24A 1.532(10) . ?
C19A H19C 0.9900 . ?
C19A H19D 0.9900 . ?
C19A C20A 1.537(10) . ?
C20A H20A 1.0000 . ?
C20A C21A 1.531(11) . ?
C20A C22A 1.518(11) . ?
C21A H21D 0.9800 . ?
C21A H21E 0.9800 . ?
C21A H21F 0.9800 . ?
C22A H22C 0.9900 . ?
C22A H22D 0.9900 . ?
C22A C23A 1.512(10) . ?
C23A H23C 0.9900 . ?
C23A H23D 0.9900 . ?
C23A C24A 1.544(10) . ?
C24A H24A 1.0000 . ?
C24A C25A 1.523(10) . ?
C26A H26A 1.0000 . ?
C26A C27A 1.529(11) . ?
C26A C28A 1.548(9) . ?
C27A H27D 0.9800 . ?
C27A H27E 0.9800 . ?
C27A H27F 0.9800 . ?
C29A H29A 1.0000 . ?
C29A C30A 1.523(10) . ?
C29A C35A 1.542(10) . ?
C30A H30C 0.9900 . ?
C30A H30D 0.9900 . ?
C30A C31A 1.535(10) . ?
C31A H31A 1.0000 . ?
C31A C32A 1.513(10) . ?
C31A C33A 1.508(10) . ?
C32A H32D 0.9800 . ?
C32A H32E 0.9800 . ?
C32A H32F 0.9800 . ?
C33A H33C 0.9900 . ?
C33A H33D 0.9900 . ?
C33A C34A 1.516(11) . ?
C34A H34C 0.9900 . ?
C34A H34D 0.9900 . ?
C34A C35A 1.536(10) . ?
C35A H35A 1.0000 . ?
C35A C36A 1.501(10) . ?
C37A H37D 0.9800 . ?
C37A H37E 0.9800 . ?
C37A H37F 0.9800 . ?
Cl1 C38 1.7750 . ?
Cl2 C38 1.7734 . ?
Cl3 C38 1.7778 . ?
C38 H38 1.0920 . ?
Cl4 C39 1.7602 . ?
Cl5 Cl5 1.324(7) 2_656 ?
Cl5 C39 1.7611 . ?
C39 H39A 1.0864 . ?
C39 H39B 1.0845 . ?
Cl6 C40 1.7772 . ?
Cl7 C40 1.7770 . ?
C40 H40A 0.9900 . ?
C40 H40B 0.9900 . ?
Cl8 C41 1.7602 . ?
Cl9 C41 1.7593 . ?
C41 H41A 0.9900 . ?
C41 H41B 0.9900 . ?
Cl10 C42 1.7602 . ?
Cl11 C42 1.7612 . ?
C42 H42A 0.9900 . ?
C42 H42B 0.9900 . ?
Cl12 C43 1.7764 . ?
Cl13 C43 1.7763 . ?
Cl14 C43 1.7759 . ?
C43 H43 1.0918 . ?
Cl15 C44 1.7607 . ?
Cl16 Cl16 1.49(5) 2_566 ?
Cl16 C44 1.7599 . ?
C44 H44A 0.9900 . ?
C44 H44B 0.9900 . ?
Cl17 Cl18 2.42(3) 2_766 ?
Cl17 C45 1.7588 . ?
Cl18 C45 1.7609 . ?
C45 H45A 0.9900 . ?
C45 H45B 0.9900 . ?
Cl19 C46 1.7612 . ?
Cl20 C46 1.7603 . ?
C46 H46A 0.9900 . ?
C46 H46B 0.9900 . ?
Cl21 C47 1.7593 . ?
Cl22 C47 1.7605 . ?
C47 H47A 0.9900 . ?
C47 H47B 0.9900 . ?

loop_
_geom_hbond_atom_site_label_D
_geom_hbond_atom_site_label_H
_geom_hbond_atom_site_label_A
_geom_hbond_distance_DH
_geom_hbond_distance_HA
_geom_hbond_distance_DA
_geom_hbond_angle_DHA
_geom_hbond_site_symmetry_A
_geom_hbond_publ_flag
N2 H2 O6 0.88 2.09 2.851(12) 143.8 . yes
N3 H3 O2 0.88 2.18 3.04(2) 164.2 . yes
N4 H4 O4 0.88 2.05 2.85(2) 151.4 . yes
N5 H5 O5 0.88 2.13 2.97(2) 158.7 2_567 yes
N2A H2AA O6A 0.88 2.18 2.887(13) 136.9 . yes
N3A H3AA O2A 0.88 2.16 3.01(2) 162.8 . yes
N4A H4A O4A 0.88 2.29 2.97(2) 134.0 . yes
N5A H5A O5A 0.88 2.16 3.012(19) 162.7 2_567 yes

loop_
_geom_torsion_atom_site_label_1
_geom_torsion_atom_site_label_2
_geom_torsion_atom_site_label_3
_geom_torsion_atom_site_label_4
_geom_torsion
_geom_torsion_site_symmetry_1
_geom_torsion_site_symmetry_2
_geom_torsion_site_symmetry_3
_geom_torsion_site_symmetry_4
_geom_torsion_publ_flag
O1 C5 N1A C7 -169.2(7) . . . . ?
O2 C5 N1A C7 12.7(14) . . . . ?
N2 C15 C17 O4 -135.5(13) . . . . ?
N2 C15 C17 N3 47.8(18) . . . . ?
N3 C18 C19 C20 -78.7(16) . . . . ?
N3 C18 C24 C23 76.9(14) . . . . ?
N3 C18 C24 C25 -54.8(17) . . . . ?
N4 C26 C28 O6 -21(3) . . . . ?
N4 C26 C28 N5 172(2) . . . . ?
N5 C29 C30 C31 -69.2(12) . . . . ?
N5 C29 C35 C34 67.9(11) . . . . ?
N5 C29 C35 C36 -60.7(12) . . . . ?
C4 O1 C5 O2 6.7(15) . . . . ?
C4 O1 C5 N1A -171.5(9) . . . . ?
C5 O1 C4 C1 -176.9(10) . . . . ?
C5 O1 C4 C2 66.5(14) . . . . ?
C5 O1 C4 C3 -60.3(15) . . . . ?
C5 N1A C7 C8 -147.1(7) . . . . ?
C5 N1A C7 C13 89.1(9) . . . . ?
N1A C7 C8 C9 -70.2(9) . . . . ?
N1A C7 C13 C12 69.3(8) . . . . ?
N1A C7 C13 C14 -54.7(8) . . . . ?
C7 C8 C9 C10 -177.8(7) . . . . ?
C7 C8 C9 C11 -54.6(8) . . . . ?
C7 C13 C14 O3 91.1(8) . . . . ?
C7 C13 C14 N2 -86.0(7) . . . . ?
C8 C7 C13 C12 -54.3(7) . . . . ?
C8 C7 C13 C14 -178.3(5) . . . . ?
C8 C9 C11 C12 55.9(7) . . . . ?
C9 C11 C12 C13 -57.4(7) . . . . ?
C10 C9 C11 C12 179.9(5) . . . . ?
C11 C12 C13 C7 56.0(7) . . . . ?
C11 C12 C13 C14 179.7(5) . . . . ?
C12 C13 C14 O3 -33.2(9) . . . . ?
C12 C13 C14 N2 149.7(6) . . . . ?
C13 C7 C8 C9 54.2(8) . . . . ?
C14 N2 C15 C16 94.9(8) . . . . ?
C14 N2 C15 C17 -142.8(9) . . . . ?
C15 N2 C14 O3 3.6(11) . . . . ?
C15 N2 C14 C13 -179.3(6) . . . . ?
C16 C15 C17 O4 -12.8(17) . . . . ?
C16 C15 C17 N3 170.4(15) . . . . ?
C17 N3 C18 C19 -122.1(19) . . . . ?
C17 N3 C18 C24 111(2) . . . . ?
C18 N3 C17 O4 -2(3) . . . . ?
C18 N3 C17 C15 174.6(14) . . . . ?
C18 C19 C20 C21 -176.9(16) . . . . ?
C18 C19 C20 C22 -52.6(17) . . . . ?
C18 C24 C25 O5 168.4(17) . . . . ?
C18 C24 C25 N4 -20(3) . . . . ?
C19 C18 C24 C23 -50.3(15) . . . . ?
C19 C18 C24 C25 178.0(15) . . . . ?
C19 C20 C22 C23 57.3(14) . . . . ?
C20 C22 C23 C24 -59.2(16) . . . . ?
C21 C20 C22 C23 180.0(14) . . . . ?
C22 C23 C24 C18 56.0(16) . . . . ?
C22 C23 C24 C25 -168.7(14) . . . . ?
C23 C24 C25 O5 36(2) . . . . ?
C23 C24 C25 N4 -152(2) . . . . ?
C24 C18 C19 C20 48.9(18) . . . . ?
C25 N4 C26 C27 155(2) . . . . ?
C25 N4 C26 C28 -83(3) . . . . ?
C26 N4 C25 O5 -9(4) . . . . ?
C26 N4 C25 C24 179.3(16) . . . . ?
C27 C26 C28 O6 100(2) . . . . ?
C27 C26 C28 N5 -67(3) . . . . ?
C28 N5 C29 C30 -145.1(17) . . . . ?
C28 N5 C29 C35 90.9(18) . . . . ?
C29 N5 C28 O6 5(3) . . . . ?
C29 N5 C28 C26 172.1(15) . . . . ?
C29 C30 C31 C32 -177.8(9) . . . . ?
C29 C30 C31 C33 -54.3(12) . . . . ?
C29 C35 C36 O7 -91.6(15) . . . . ?
C29 C35 C36 O8 87.2(13) . . . . ?
C30 C29 C35 C34 -57.7(12) . . . . ?
C30 C29 C35 C36 173.7(9) . . . . ?
C30 C31 C33 C34 54.4(13) . . . . ?
C31 C33 C34 C35 -57.6(14) . . . . ?
C32 C31 C33 C34 177.1(11) . . . . ?
C33 C34 C35 C29 58.3(12) . . . . ?
C33 C34 C35 C36 -175.1(9) . . . . ?
C34 C35 C36 O7 142.7(14) . . . . ?
C34 C35 C36 O8 -38.6(14) . . . . ?
C35 C29 C30 C31 56.4(12) . . . . ?
C37 O8 C36 O7 1(2) . . . . ?
C37 O8 C36 C35 -177.5(14) . . . . ?
O1A C5A N1 C7A -170.8(7) . . . . ?
O2A C5A N1 C7A 10.8(13) . . . . ?
N2A C15A C17A O4A -134.3(13) . . . . ?
N2A C15A C17A N3A 42.7(19) . . . . ?
N3A C18A C19A C20A -69.6(15) . . . . ?
N3A C18A C24A C23A 64.5(13) . . . . ?
N3A C18A C24A C25A -63.3(18) . . . . ?
N4A C26A C28A O6A -12(3) . . . . ?
N4A C26A C28A N5A 161.7(19) . . . . ?
N5A C29A C30A C31A -71.6(12) . . . . ?
N5A C29A C35A C34A 68.7(13) . . . . ?
N5A C29A C35A C36A -62.4(12) . . . . ?
C4A O1A C5A O2A -11.6(16) . . . . ?
C4A O1A C5A N1 170.1(10) . . . . ?
C5A O1A C4A C1A -171.6(12) . . . . ?
C5A O1A C4A C2A 71.9(14) . . . . ?
C5A O1A C4A C3A -51.2(15) . . . . ?
C5A N1 C7A C8A -140.3(7) . . . . ?
C5A N1 C7A C13A 96.1(8) . . . . ?
N1 C7A C8A C9A -69.5(7) . . . . ?
N1 C7A C13A C12A 71.6(7) . . . . ?
N1 C7A C13A C14A -53.1(8) . . . . ?
C7A C8A C9A C10A 177.6(5) . . . . ?
C7A C8A C9A C11A -57.3(6) . . . . ?
C7A C13A C14A O3A 96.1(8) . . . . ?
C7A C13A C14A N2A -78.4(7) . . . . ?
C8A C7A C13A C12A -52.1(7) . . . . ?
C8A C7A C13A C14A -176.8(5) . . . . ?
C8A C9A C11A C12A 57.4(7) . . . . ?
C9A C11A C12A C13A -56.7(7) . . . . ?
C10A C9A C11A C12A -178.8(5) . . . . ?
C11A C12A C13A C7A 53.9(7) . . . . ?
C11A C12A C13A C14A 177.3(5) . . . . ?
C12A C13A C14A O3A -28.6(9) . . . . ?
C12A C13A C14A N2A 157.0(6) . . . . ?
C13A C7A C8A C9A 54.8(7) . . . . ?
C14A N2A C15A C16A 84.3(8) . . . . ?
C14A N2A C15A C17A -149.4(9) . . . . ?
C15A N2A C14A O3A 5.1(11) . . . . ?
C15A N2A C14A C13A 179.6(6) . . . . ?
C16A C15A C17A O4A -7.2(17) . . . . ?
C16A C15A C17A N3A 169.8(16) . . . . ?
C17A N3A C18A C19A -125(2) . . . . ?
C17A N3A C18A C24A 113(2) . . . . ?
C18A N3A C17A O4A -3(3) . . . . ?
C18A N3A C17A C15A 179.8(15) . . . . ?
C18A C19A C20A C21A -174.7(15) . . . . ?
C18A C19A C20A C22A -51.1(16) . . . . ?
C18A C24A C25A O5A 164(2) . . . . ?
C18A C24A C25A N4A -16(3) . . . . ?
C19A C18A C24A C23A -59.1(14) . . . . ?
C19A C18A C24A C25A 173.2(16) . . . . ?
C19A C20A C22A C23A 52.0(15) . . . . ?
C20A C22A C23A C24A -58.2(16) . . . . ?
C21A C20A C22A C23A 175.1(14) . . . . ?
C22A C23A C24A C18A 61.1(15) . . . . ?
C22A C23A C24A C25A -168.2(14) . . . . ?
C23A C24A C25A O5A 37(3) . . . . ?
C23A C24A C25A N4A -143(2) . . . . ?
C24A C18A C19A C20A 55.7(16) . . . . ?
C25A N4A C26A C27A 163(2) . . . . ?
C25A N4A C26A C28A -76(3) . . . . ?
C26A N4A C25A O5A -11(4) . . . . ?
C26A N4A C25A C24A 168.9(17) . . . . ?
C27A C26A C28A O6A 107(2) . . . . ?
C27A C26A C28A N5A -79(2) . . . . ?
C28A N5A C29A C30A -137.9(16) . . . . ?
C28A N5A C29A C35A 97.9(17) . . . . ?
C29A N5A C28A O6A -14(3) . . . . ?
C29A N5A C28A C26A 172.2(13) . . . . ?
C29A C30A C31A C32A -178.7(10) . . . . ?
C29A C30A C31A C33A -52.2(13) . . . . ?
C29A C35A C36A O7A -91.5(16) . . . . ?
C29A C35A C36A O8A 90.2(14) . . . . ?
C30A C29A C35A C34A -54.8(13) . . . . ?
C30A C29A C35A C36A 174.0(10) . . . . ?
C30A C31A C33A C34A 54.2(15) . . . . ?
C31A C33A C34A C35A -57.0(15) . . . . ?
C32A C31A C33A C34A -179.8(12) . . . . ?
C33A C34A C35A C29A 56.1(13) . . . . ?
C33A C34A C35A C36A -174.9(10) . . . . ?
C34A C35A C36A O7A 140.0(15) . . . . ?
C34A C35A C36A O8A -38.3(16) . . . . ?
C35A C29A C30A C31A 53.3(13) . . . . ?
C37A O8A C36A O7A 7(2) . . . . ?
C37A O8A C36A C35A -174.7(15) . . . . ?
Cl5 Cl5 C39 Cl4 142.5(9) 2_656 . . . ?
Cl16 Cl16 C44 Cl15 60(11) 2_566 . . . ?
